data_1570426
loop_
_publ_author_name
'Chen, Yusheng'
'Kuvayskaya, Anastasia'
'Pink, Maren'
'Sellinger, Alan'
'Flood, Amar H.'

_publ_section_title
;
 A library of vinyl phosphonate anions dimerize with cyanostars, form
 supramolecular polymers and undergo statistical sorting.
;
_journal_issue 1
_journal_name_full 'Chemical science'
_journal_page_first 389
_journal_page_last 398
_journal_paper_doi 10.1039/d3sc03685e
_journal_volume 15
_journal_year 2023
_chemical_formula_moiety 'C65 H65 N5, C17 H16 O3 P, C16 H36 N, 1.5(C6 H14)'
_chemical_formula_sum 'C107 H138 N6 O3 P'
_chemical_formula_weight 1587.20
_space_group_crystal_system triclinic
_space_group_IT_number 2
_space_group_name_Hall '-P 1'
_space_group_name_H-M_alt 'P -1'
_atom_sites_solution_hydrogens mixed
_atom_sites_solution_primary intrinsic
_atom_sites_solution_secondary difmap
_audit_creation_method SHELXL-2018/3
_audit_update_record
;
2023-05-18 deposited with the CCDC.	2023-11-29 downloaded from the CCDC.
;
_cell_angle_alpha 98.989(2)
_cell_angle_beta 107.266(2)
_cell_angle_gamma 97.797(2)
_cell_formula_units_Z 2
_cell_length_a 15.9708(14)
_cell_length_b 16.8532(14)
_cell_length_c 19.6348(16)
_cell_measurement_reflns_used 9948
_cell_measurement_temperature 150(2)
_cell_measurement_theta_max 22.74
_cell_measurement_theta_min 2.31
_cell_volume 4891.0(7)
_computing_cell_refinement 'SAINT V8.40B (Bruker AXS, 2019)'
_computing_data_collection 'BIS v6.2.14 (Bruker_AXS, 2020)'
_computing_data_reduction 'SAINT V8.40B (Bruker AXS, 2019)'
_computing_molecular_graphics
;
C. B. H\"ubschle, G. M. Sheldrick and B. Dittrich
"ShelXle: a Qt graphical user interface for SHELXL"
J. Appl. Cryst., 44, (2011) 1281-1284.
;
_computing_publication_material 'APEX4 v2021.6-RC4 (Bruker AXS, 2021)'
_computing_structure_refinement 'SHELXL-2018/3 (Sheldrick, 2018)'
_computing_structure_solution 'XT, VERSION 2014/5'
_diffrn_ambient_temperature 150(2)
_diffrn_detector_area_resol_mean 7.3910
_diffrn_measured_fraction_theta_full 0.997
_diffrn_measured_fraction_theta_max 0.997
_diffrn_measurement_details '1 deg frames, 50 and 2 s, 5 cm detector distance'
_diffrn_measurement_device_type 'Bruker D8 VENTURE'
_diffrn_measurement_method '\w and \f scans'
_diffrn_radiation_monochromator 'multilayer mirror'
_diffrn_radiation_type MoK\a
_diffrn_radiation_wavelength 0.71073
_diffrn_reflns_av_R_equivalents 0.0609
_diffrn_reflns_av_unetI/netI 0.0324
_diffrn_reflns_Laue_measured_fraction_full 0.997
_diffrn_reflns_Laue_measured_fraction_max 0.997
_diffrn_reflns_limit_h_max 19
_diffrn_reflns_limit_h_min -19
_diffrn_reflns_limit_k_max 20
_diffrn_reflns_limit_k_min -20
_diffrn_reflns_limit_l_max 23
_diffrn_reflns_limit_l_min -23
_diffrn_reflns_number 185443
_diffrn_reflns_point_group_measured_fraction_full 0.997
_diffrn_reflns_point_group_measured_fraction_max 0.997
_diffrn_reflns_theta_full 25.088
_diffrn_reflns_theta_max 25.088
_diffrn_reflns_theta_min 1.891
_diffrn_source 'microfocus sealed tube'
_diffrn_source_type 'Incoatec I\mS 3.0'
_exptl_absorpt_coefficient_mu 0.079
_exptl_absorpt_correction_T_max 0.7452
_exptl_absorpt_correction_T_min 0.6881
_exptl_absorpt_correction_type multi-scan
_exptl_absorpt_process_details
;
L. Krause, R. Herbst-Irmer, G.M. Sheldrick, D. Stalke,
"Comparison of silver and molybdenum microfocus X-ray sources for 
single-crystal structure determination"
J. Appl. Cryst. (2015), 48, 3-10.
doi:10.1107/S1600576714022985
;
_exptl_crystal_colour colourless
_exptl_crystal_density_diffrn 1.078
_exptl_crystal_description block
_exptl_crystal_F_000 1722
_exptl_crystal_size_max 0.221
_exptl_crystal_size_mid 0.216
_exptl_crystal_size_min 0.109
_refine_diff_density_max 1.753
_refine_diff_density_min -0.378
_refine_diff_density_rms 0.064
_refine_ls_extinction_method none
_refine_ls_goodness_of_fit_ref 1.030
_refine_ls_hydrogen_treatment mixed
_refine_ls_matrix_type full
_refine_ls_number_parameters 1351
_refine_ls_number_reflns 17340
_refine_ls_number_restraints 3352
_refine_ls_restrained_S_all 0.960
_refine_ls_R_factor_all 0.1291
_refine_ls_R_factor_gt 0.0924
_refine_ls_shift/su_max 0.000
_refine_ls_shift/su_mean 0.000
_refine_ls_structure_factor_coef Fsqd
_refine_ls_weighting_details 'w=1/[\s^2^(Fo^2^)+(0.1656P)^2^+4.6390P] where P=(Fo^2^+2Fc^2^)/3'
_refine_ls_weighting_scheme calc
_refine_ls_wR_factor_gt 0.2653
_refine_ls_wR_factor_ref 0.3030
_reflns_Friedel_coverage 0.000
_reflns_number_gt 11473
_reflns_number_total 17340
_reflns_threshold_expression 'I > 2\s(I)'
_cod_data_source_file d3sc03685e2.cif
_cod_data_source_block 22005
_cod_depositor_comments 'Adding full bibliography for 1570426--1570428.cif.'
_cod_database_code 1570426
_shelx_shelxl_version_number 2018/3
_shelx_space_group_comment
;
The symmetry employed for this shelxl refinement is uniquely defined
by the following loop, which should always be used as a source of
symmetry information in preference to the above space-group names.
They are only intended as comments.
;
_shelx_estimated_absorpt_t_min 0.983
_shelx_estimated_absorpt_t_max 0.991

loop_
_space_group_symop_operation_xyz
'x, y, z'
'-x, -y, -z'

loop_
_atom_site_label
_atom_site_type_symbol
_atom_site_fract_x
_atom_site_fract_y
_atom_site_fract_z
_atom_site_U_iso_or_equiv
_atom_site_adp_type
_atom_site_occupancy
_atom_site_site_symmetry_order
_atom_site_calc_flag
_atom_site_refinement_flags_posn
_atom_site_refinement_flags_adp
_atom_site_refinement_flags_occupancy
_atom_site_disorder_assembly
_atom_site_disorder_group
C1S C 1.0111(4) 0.1381(4) 0.9460(3) 0.1130(19) Uani 1 1 d D U . . .
H1SA H 0.987090 0.180577 0.921702 0.170 Uiso 1 1 calc R U . . .
H1SB H 1.057343 0.163795 0.992655 0.170 Uiso 1 1 calc R U . . .
H1SC H 0.962810 0.102884 0.954699 0.170 Uiso 1 1 calc R U . . .
C2S C 1.0513(5) 0.0868(4) 0.8979(4) 0.119(2) Uani 1 1 d D U . . .
H2SA H 1.005239 0.064625 0.849584 0.143 Uiso 1 1 calc R U . . .
H2SB H 1.100848 0.122696 0.890404 0.143 Uiso 1 1 calc R U . . .
C3S C 1.0850(5) 0.0192(4) 0.9273(3) 0.119(2) Uani 1 1 d D U . . .
H3SA H 1.034809 -0.015398 0.935052 0.142 Uiso 1 1 calc R U . . .
H3SB H 1.129905 0.042526 0.975963 0.142 Uiso 1 1 calc R U . . .
C4S C 1.1259(6) -0.0347(5) 0.8860(4) 0.137(3) Uani 1 1 d D U . . .
H4SA H 1.079598 -0.061008 0.838674 0.164 Uiso 1 1 calc R U . . .
H4SB H 1.173234 0.000379 0.875187 0.164 Uiso 1 1 calc R U . . .
C5S C 1.1644(9) -0.0983(6) 0.9170(5) 0.194(4) Uani 1 1 d D U . . .
H5SA H 1.119060 -0.131317 0.931635 0.232 Uiso 1 1 calc R U . . .
H5SB H 1.214922 -0.072402 0.961916 0.232 Uiso 1 1 calc R U . . .
C6S C 1.1982(9) -0.1559(7) 0.8683(6) 0.222(6) Uani 1 1 d D U . . .
H6SA H 1.245705 -0.178768 0.898504 0.333 Uiso 1 1 calc R U . . .
H6SB H 1.221716 -0.125670 0.837019 0.333 Uiso 1 1 calc R U . . .
H6SC H 1.148872 -0.200432 0.837843 0.333 Uiso 1 1 calc R U . . .
C7S C 0.577(3) 0.162(2) -0.033(2) 0.160(7) Uani 0.5 1 d D U P A -1
H7SA H 0.554232 0.191429 -0.071662 0.240 Uiso 0.5 1 d R U P A -1
H7SB H 0.632193 0.145519 -0.035519 0.240 Uiso 0.5 1 d R U P A -1
H7SC H 0.587842 0.197771 0.014677 0.240 Uiso 0.5 1 d R U P A -1
C8S C 0.504(4) 0.083(3) -0.042(3) 0.161(7) Uani 0.5 1 d D U P A -1
H8SA H 0.451430 0.101041 -0.032267 0.194 Uiso 0.5 1 calc R U P A -1
H8SB H 0.484603 0.052483 -0.092718 0.194 Uiso 0.5 1 calc R U P A -1
C9S C 0.534(4) 0.025(3) 0.007(3) 0.145(7) Uani 0.5 1 d D U P A -1
H9SA H 0.558999 0.057537 0.057575 0.174 Uiso 0.5 1 calc R U P A -1
H9SB H 0.583700 0.004259 -0.005521 0.174 Uiso 0.5 1 calc R U P A -1
C10S C 0.468(4) -0.046(3) 0.006(3) 0.145(7) Uani 0.5 1 d D U P A -1
H10A H 0.419799 -0.024871 0.021160 0.174 Uiso 0.5 1 calc R U P A -1
H10B H 0.440194 -0.076465 -0.045210 0.174 Uiso 0.5 1 calc R U P A -1
C11S C 0.498(4) -0.104(3) 0.050(3) 0.161(7) Uani 0.5 1 d D U P A -1
H11G H 0.525970 -0.072088 0.100363 0.194 Uiso 0.5 1 calc R U P A -1
H11H H 0.546132 -0.123483 0.034300 0.194 Uiso 0.5 1 calc R U P A -1
C12S C 0.437(3) -0.182(3) 0.055(2) 0.160(7) Uani 0.5 1 d D U P A -1
H12G H 0.374657 -0.183001 0.028189 0.240 Uiso 0.5 1 d R U P A -1
H12H H 0.443511 -0.181561 0.106701 0.240 Uiso 0.5 1 d R U P A -1
H12I H 0.455385 -0.231335 0.034870 0.240 Uiso 0.5 1 d R U P A -1
C1 C 0.7357(4) 0.5605(3) 0.4070(3) 0.0457(10) Uani 0.6030(15) 1 d D . P B 1
H1 H 0.701527 0.551730 0.438264 0.055 Uiso 0.6030(15) 1 calc R U P B 1
C2 C 0.8031(5) 0.6258(4) 0.4346(3) 0.0444(12) Uani 0.6030(15) 1 d D . P B 1
C3 C 0.8731(5) 0.6399(6) 0.4027(6) 0.047(2) Uani 0.6030(15) 1 d D . P B 1
N1 N 0.9325(5) 0.6643(6) 0.3866(6) 0.088(2) Uani 0.6030(15) 1 d D . P B 1
C4 C 0.8234(4) 0.6803(4) 0.5080(3) 0.0412(12) Uani 0.6030(15) 1 d D . P B 1
C5 C 0.7811(4) 0.6583(3) 0.5561(3) 0.0414(12) Uani 0.6030(15) 1 d D . P B 1
H5 H 0.739216 0.608193 0.542741 0.050 Uiso 0.6030(15) 1 calc R U P B 1
C6 C 0.7992(4) 0.7089(4) 0.6241(4) 0.0403(12) Uani 0.6030(15) 1 d D . P B 1
C7 C 0.8588(7) 0.7835(7) 0.6425(4) 0.0419(18) Uani 0.6030(15) 1 d D . P B 1
H7 H 0.869184 0.818748 0.688196 0.050 Uiso 0.6030(15) 1 calc R U P B 1
C8 C 0.9025(15) 0.8075(10) 0.5970(9) 0.0451(10) Uani 0.6030(15) 1 d D . P B 1
C9 C 0.8856(6) 0.7539(6) 0.5288(6) 0.0421(19) Uani 0.6030(15) 1 d D . P B 1
H9 H 0.916959 0.768359 0.496895 0.050 Uiso 0.6030(15) 1 calc R U P B 1
C10 C 0.9692(8) 0.8883(6) 0.6153(6) 0.0492(11) Uani 0.6030(15) 1 d D . P B 1
C11 C 0.9539(9) 0.9523(6) 0.6722(5) 0.070(2) Uani 0.6030(15) 1 d D . P B 1
H11A H 0.993386 1.004674 0.678474 0.105 Uiso 0.6030(15) 1 calc R U P B 1
H11B H 0.966923 0.934375 0.718706 0.105 Uiso 0.6030(15) 1 calc R U P B 1
H11C H 0.891499 0.959046 0.655842 0.105 Uiso 0.6030(15) 1 calc R U P B 1
C12 C 1.0633(10) 0.8707(13) 0.6473(8) 0.076(3) Uani 0.6030(15) 1 d D . P B 1
H12A H 1.106954 0.922253 0.664223 0.114 Uiso 0.6030(15) 1 calc R U P B 1
H12B H 1.077494 0.834823 0.609607 0.114 Uiso 0.6030(15) 1 calc R U P B 1
H12C H 1.065399 0.843691 0.688319 0.114 Uiso 0.6030(15) 1 calc R U P B 1
C13 C 0.9643(6) 0.9243(5) 0.5478(4) 0.0690(17) Uani 0.6030(15) 1 d D . P B 1
H13A H 1.012721 0.971881 0.560306 0.103 Uiso 0.6030(15) 1 calc R U P B 1
H13B H 0.906609 0.941157 0.530356 0.103 Uiso 0.6030(15) 1 calc R U P B 1
H13C H 0.970299 0.882855 0.509474 0.103 Uiso 0.6030(15) 1 calc R U P B 1
C14 C 0.7488(4) 0.6794(3) 0.6691(3) 0.0429(10) Uani 0.6030(15) 1 d D . P B 1
H14 H 0.693606 0.642905 0.643095 0.051 Uiso 0.6030(15) 1 calc R U P B 1
C15 C 0.7689(4) 0.6962(4) 0.7420(3) 0.0433(11) Uani 0.6030(15) 1 d D . P B 1
C16 C 0.849(3) 0.753(4) 0.7872(9) 0.056(3) Uani 0.6030(15) 1 d D . P B 1
N2 N 0.9153(8) 0.7920(9) 0.8270(4) 0.089(3) Uani 0.6030(15) 1 d D . P B 1
C17 C 0.7100(4) 0.6594(4) 0.7808(3) 0.0427(13) Uani 0.6030(15) 1 d D . P B 1
C18 C 0.6444(4) 0.5899(4) 0.7459(3) 0.0413(12) Uani 0.6030(15) 1 d D . P B 1
H18 H 0.636109 0.566388 0.696607 0.050 Uiso 0.6030(15) 1 calc R U P B 1
C19 C 0.5903(5) 0.5538(4) 0.7813(3) 0.0422(12) Uani 0.6030(15) 1 d D . P B 1
C20 C 0.5994(10) 0.5926(6) 0.8529(4) 0.0430(19) Uani 0.6030(15) 1 d D . P B 1
H20 H 0.562741 0.568549 0.877390 0.052 Uiso 0.6030(15) 1 calc R U P B 1
C21 C 0.6592(19) 0.6634(12) 0.8880(8) 0.043(2) Uani 0.6030(15) 1 d D . P B 1
C22 C 0.7207(5) 0.6928(6) 0.8530(4) 0.0425(19) Uani 0.6030(15) 1 d D . P B 1
H22 H 0.769857 0.736022 0.879733 0.051 Uiso 0.6030(15) 1 calc R U P B 1
C23 C 0.6754(13) 0.7065(11) 0.9669(6) 0.0470(19) Uani 0.6030(15) 1 d D . P B 1
C24 C 0.7513(12) 0.676(2) 1.0165(14) 0.075(3) Uani 0.6030(15) 1 d D . P B 1
H24A H 0.768685 0.708141 1.066189 0.112 Uiso 0.6030(15) 1 calc R U P B 1
H24B H 0.802635 0.681134 0.998719 0.112 Uiso 0.6030(15) 1 calc R U P B 1
H24C H 0.731545 0.618046 1.016378 0.112 Uiso 0.6030(15) 1 calc R U P B 1
C25 C 0.703(2) 0.7990(11) 0.9767(17) 0.073(3) Uani 0.6030(15) 1 d D . P B 1
H25A H 0.702284 0.826257 1.024268 0.109 Uiso 0.6030(15) 1 calc R U P B 1
H25B H 0.661575 0.818323 0.938009 0.109 Uiso 0.6030(15) 1 calc R U P B 1
H25C H 0.763753 0.811921 0.974005 0.109 Uiso 0.6030(15) 1 calc R U P B 1
C26 C 0.5924(12) 0.6907(13) 0.9895(10) 0.070(4) Uani 0.6030(15) 1 d D . P B 1
H26A H 0.605008 0.720774 1.039511 0.106 Uiso 0.6030(15) 1 calc R U P B 1
H26B H 0.575529 0.631917 0.987165 0.106 Uiso 0.6030(15) 1 calc R U P B 1
H26C H 0.543195 0.709052 0.956508 0.106 Uiso 0.6030(15) 1 calc R U P B 1
C27 C 0.5276(4) 0.4794(3) 0.7400(3) 0.0434(10) Uani 0.6030(15) 1 d D . P B 1
H27 H 0.513840 0.471956 0.688664 0.052 Uiso 0.6030(15) 1 calc R U P B 1
C28 C 0.4857(4) 0.4193(4) 0.7622(3) 0.0420(11) Uani 0.6030(15) 1 d D . P B 1
C29 C 0.501(4) 0.420(2) 0.8389(8) 0.055(3) Uani 0.6030(15) 1 d D . P B 1
N3 N 0.5041(12) 0.4208(6) 0.8979(5) 0.080(2) Uani 0.6030(15) 1 d D . P B 1
C30 C 0.4259(4) 0.3427(4) 0.7119(3) 0.0422(13) Uani 0.6030(15) 1 d D . P B 1
C31 C 0.4220(4) 0.3231(4) 0.6396(4) 0.0412(12) Uani 0.6030(15) 1 d D . P B 1
H31 H 0.456226 0.359565 0.621182 0.049 Uiso 0.6030(15) 1 calc R U P B 1
C32 C 0.3689(4) 0.2508(4) 0.5935(3) 0.0394(12) Uani 0.6030(15) 1 d D . P B 1
C33 C 0.3173(10) 0.1991(5) 0.6215(6) 0.0456(18) Uani 0.6030(15) 1 d D . P B 1
H33 H 0.278493 0.151273 0.589580 0.055 Uiso 0.6030(15) 1 calc R U P B 1
C34 C 0.3203(12) 0.2146(9) 0.6926(7) 0.0479(14) Uani 0.6030(15) 1 d D . P B 1
C35 C 0.3733(11) 0.2900(7) 0.7377(5) 0.0456(16) Uani 0.6030(15) 1 d D . P B 1
H35 H 0.372981 0.304523 0.786377 0.055 Uiso 0.6030(15) 1 calc R U P B 1
C36 C 0.2700(6) 0.1607(6) 0.7290(5) 0.0593(13) Uani 0.6030(15) 1 d D . P B 1
C37 C 0.2194(6) 0.2133(7) 0.7679(5) 0.080(3) Uani 0.6030(15) 1 d D . P B 1
H37A H 0.185809 0.179098 0.790759 0.120 Uiso 0.6030(15) 1 calc R U P B 1
H37B H 0.177877 0.236479 0.732330 0.120 Uiso 0.6030(15) 1 calc R U P B 1
H37C H 0.262192 0.257726 0.805384 0.120 Uiso 0.6030(15) 1 calc R U P B 1
C38 C 0.2027(6) 0.0889(5) 0.6745(5) 0.090(2) Uani 0.6030(15) 1 d D . P B 1
H38A H 0.173817 0.055067 0.700673 0.134 Uiso 0.6030(15) 1 calc R U P B 1
H38B H 0.233626 0.055748 0.648160 0.134 Uiso 0.6030(15) 1 calc R U P B 1
H38C H 0.157350 0.109559 0.639841 0.134 Uiso 0.6030(15) 1 calc R U P B 1
C39 C 0.3385(6) 0.1263(6) 0.7833(5) 0.094(2) Uani 0.6030(15) 1 d D . P B 1
H39A H 0.307394 0.087762 0.804381 0.140 Uiso 0.6030(15) 1 calc R U P B 1
H39B H 0.378131 0.171313 0.822219 0.140 Uiso 0.6030(15) 1 calc R U P B 1
H39C H 0.373978 0.097964 0.758058 0.140 Uiso 0.6030(15) 1 calc R U P B 1
C40 C 0.3731(4) 0.2363(3) 0.5192(3) 0.0441(10) Uani 0.6030(15) 1 d D . P B 1
H40 H 0.398478 0.283507 0.506073 0.053 Uiso 0.6030(15) 1 calc R U P B 1
C41 C 0.3478(5) 0.1686(4) 0.4664(3) 0.0415(11) Uani 0.6030(15) 1 d D . P B 1
C42 C 0.308(2) 0.0917(10) 0.4783(13) 0.042(4) Uani 0.6030(15) 1 d D . P B 1
N4 N 0.2665(16) 0.0316(7) 0.4806(8) 0.063(3) Uani 0.6030(15) 1 d D . P B 1
C43 C 0.3616(4) 0.1641(4) 0.3944(3) 0.0413(12) Uani 0.6030(15) 1 d D . P B 1
C44 C 0.4220(4) 0.2251(4) 0.3842(3) 0.0420(12) Uani 0.6030(15) 1 d D . P B 1
H44 H 0.455064 0.268949 0.423885 0.050 Uiso 0.6030(15) 1 calc R U P B 1
C45 C 0.4353(5) 0.2231(4) 0.3157(3) 0.0433(13) Uani 0.6030(15) 1 d D . P B 1
C46 C 0.3853(9) 0.1572(7) 0.2583(6) 0.049(2) Uani 0.6030(15) 1 d D . P B 1
H46 H 0.390048 0.157388 0.211208 0.059 Uiso 0.6030(15) 1 calc R U P B 1
C47 C 0.3297(13) 0.0922(10) 0.2672(7) 0.0489(15) Uani 0.6030(15) 1 d D . P B 1
C48 C 0.3132(11) 0.0999(9) 0.3348(6) 0.0459(17) Uani 0.6030(15) 1 d D . P B 1
H48 H 0.268223 0.060565 0.339938 0.055 Uiso 0.6030(15) 1 calc R U P B 1
C49 C 0.2820(7) 0.0182(6) 0.2045(6) 0.0522(15) Uani 0.6030(15) 1 d D . P B 1
C50 C 0.2137(9) -0.0391(7) 0.2237(6) 0.0627(17) Uani 0.6030(15) 1 d D . P B 1
H50A H 0.183098 -0.084560 0.182052 0.094 Uiso 0.6030(15) 1 calc R U P B 1
H50B H 0.169888 -0.008811 0.235490 0.094 Uiso 0.6030(15) 1 calc R U P B 1
H50C H 0.244450 -0.060648 0.265904 0.094 Uiso 0.6030(15) 1 calc R U P B 1
C51 C 0.2303(6) 0.0463(5) 0.1360(4) 0.0743(19) Uani 0.6030(15) 1 d D . P B 1
H51A H 0.192216 -0.001421 0.099439 0.112 Uiso 0.6030(15) 1 calc R U P B 1
H51B H 0.272708 0.074256 0.116129 0.112 Uiso 0.6030(15) 1 calc R U P B 1
H51C H 0.193131 0.083984 0.148795 0.112 Uiso 0.6030(15) 1 calc R U P B 1
C52 C 0.3515(11) -0.0288(12) 0.1855(9) 0.087(3) Uani 0.6030(15) 1 d D . P B 1
H52A H 0.320842 -0.075304 0.144752 0.131 Uiso 0.6030(15) 1 calc R U P B 1
H52B H 0.384016 -0.048882 0.228028 0.131 Uiso 0.6030(15) 1 calc R U P B 1
H52C H 0.393710 0.007913 0.171593 0.131 Uiso 0.6030(15) 1 calc R U P B 1
C53 C 0.5002(4) 0.2894(3) 0.3115(3) 0.0454(10) Uani 0.6030(15) 1 d D . P B 1
H53 H 0.515905 0.335463 0.350637 0.054 Uiso 0.6030(15) 1 calc R U P B 1
C54 C 0.5420(5) 0.2975(4) 0.2625(4) 0.0455(12) Uani 0.6030(15) 1 d D . P B 1
C55 C 0.5298(15) 0.2302(9) 0.2022(6) 0.043(3) Uani 0.6030(15) 1 d D . P B 1
N5 N 0.5140(9) 0.1833(5) 0.1488(6) 0.069(2) Uani 0.6030(15) 1 d D . P B 1
C56 C 0.6099(5) 0.3712(4) 0.2694(3) 0.0450(13) Uani 0.6030(15) 1 d D . P B 1
C57 C 0.6439(4) 0.4310(4) 0.3331(3) 0.0435(12) Uani 0.6030(15) 1 d D . P B 1
H57 H 0.624853 0.424142 0.373691 0.052 Uiso 0.6030(15) 1 calc R U P B 1
C58 C 0.7053(5) 0.5010(4) 0.3387(3) 0.0437(13) Uani 0.6030(15) 1 d D . P B 1
C59 C 0.7319(9) 0.5112(8) 0.2783(5) 0.0497(19) Uani 0.6030(15) 1 d D . P B 1
H59 H 0.771479 0.560045 0.281214 0.060 Uiso 0.6030(15) 1 calc R U P B 1
C60 C 0.703(2) 0.4530(16) 0.2153(9) 0.0527(13) Uani 0.6030(15) 1 d D . P B 1
C61 C 0.6397(13) 0.3831(8) 0.2107(6) 0.0495(18) Uani 0.6030(15) 1 d D . P B 1
H61 H 0.616909 0.343002 0.166605 0.059 Uiso 0.6030(15) 1 calc R U P B 1
C62 C 0.7314(12) 0.4614(11) 0.1484(7) 0.0593(12) Uani 0.6030(15) 1 d D . P B 1
C63 C 0.6509(12) 0.4611(8) 0.0821(9) 0.078(4) Uani 0.6030(15) 1 d D . P B 1
H63A H 0.671120 0.466936 0.040338 0.118 Uiso 0.6030(15) 1 calc R U P B 1
H63B H 0.621950 0.506872 0.093312 0.118 Uiso 0.6030(15) 1 calc R U P B 1
H63C H 0.608206 0.409419 0.070322 0.118 Uiso 0.6030(15) 1 calc R U P B 1
C64 C 0.7767(18) 0.3908(17) 0.1335(17) 0.102(5) Uani 0.6030(15) 1 d D . P B 1
H64A H 0.801461 0.397506 0.094224 0.153 Uiso 0.6030(15) 1 calc R U P B 1
H64B H 0.733069 0.339356 0.118919 0.153 Uiso 0.6030(15) 1 calc R U P B 1
H64C H 0.825028 0.389801 0.177741 0.153 Uiso 0.6030(15) 1 calc R U P B 1
C65 C 0.7984(14) 0.5406(14) 0.1624(8) 0.088(4) Uani 0.6030(15) 1 d D . P B 1
H65A H 0.823968 0.539098 0.122733 0.132 Uiso 0.6030(15) 1 calc R U P B 1
H65B H 0.846165 0.546259 0.208735 0.132 Uiso 0.6030(15) 1 calc R U P B 1
H65C H 0.767996 0.587197 0.164720 0.132 Uiso 0.6030(15) 1 calc R U P B 1
C1D C 0.7660(6) 0.6200(5) 0.4664(4) 0.0457(10) Uani 0.3970(15) 1 d D . P B 2
H1D H 0.713365 0.585356 0.465418 0.055 Uiso 0.3970(15) 1 calc R U P B 2
C2D C 0.7894(8) 0.6010(6) 0.4066(5) 0.0444(12) Uani 0.3970(15) 1 d D . P B 2
C3D C 0.8532(9) 0.6584(10) 0.3900(10) 0.047(2) Uani 0.3970(15) 1 d D . P B 2
N1D N 0.9016(9) 0.6874(10) 0.3639(9) 0.088(2) Uani 0.3970(15) 1 d D . P B 2
C58D C 0.7393(7) 0.5308(6) 0.3444(5) 0.0437(13) Uani 0.3970(15) 1 d D . P B 2
C57D C 0.6763(7) 0.4697(6) 0.3509(5) 0.0435(12) Uani 0.3970(15) 1 d D . P B 2
H57D H 0.665378 0.472000 0.396035 0.052 Uiso 0.3970(15) 1 calc R U P B 2
C56D C 0.6287(8) 0.4051(6) 0.2926(6) 0.0450(13) Uani 0.3970(15) 1 d D . P B 2
C61D C 0.647(2) 0.4021(14) 0.2263(10) 0.0495(18) Uani 0.3970(15) 1 d D . P B 2
H61D H 0.616839 0.357233 0.186840 0.059 Uiso 0.3970(15) 1 calc R U P B 2
C60D C 0.707(3) 0.461(2) 0.2170(13) 0.0527(13) Uani 0.3970(15) 1 d D . P B 2
C59D C 0.7558(16) 0.5262(14) 0.2779(9) 0.0497(19) Uani 0.3970(15) 1 d D . P B 2
H59D H 0.799840 0.566915 0.273142 0.060 Uiso 0.3970(15) 1 calc R U P B 2
C62D C 0.7334(18) 0.4568(16) 0.1476(10) 0.0593(12) Uani 0.3970(15) 1 d D . P B 2
C63D C 0.6495(19) 0.4296(15) 0.0801(15) 0.078(4) Uani 0.3970(15) 1 d D . P B 2
H63D H 0.664330 0.440404 0.037036 0.118 Uiso 0.3970(15) 1 calc R U P B 2
H63E H 0.603522 0.460115 0.086871 0.118 Uiso 0.3970(15) 1 calc R U P B 2
H63F H 0.627002 0.370863 0.073345 0.118 Uiso 0.3970(15) 1 calc R U P B 2
C64D C 0.798(3) 0.398(3) 0.149(3) 0.102(5) Uani 0.3970(15) 1 d D . P B 2
H64D H 0.822834 0.401203 0.109713 0.153 Uiso 0.3970(15) 1 calc R U P B 2
H64E H 0.765465 0.342141 0.142818 0.153 Uiso 0.3970(15) 1 calc R U P B 2
H64F H 0.845802 0.412864 0.196163 0.153 Uiso 0.3970(15) 1 calc R U P B 2
C65D C 0.779(2) 0.540(2) 0.1426(14) 0.088(4) Uani 0.3970(15) 1 d D . P B 2
H65D H 0.813373 0.532561 0.109046 0.132 Uiso 0.3970(15) 1 calc R U P B 2
H65E H 0.819013 0.568835 0.190970 0.132 Uiso 0.3970(15) 1 calc R U P B 2
H65F H 0.733500 0.572198 0.124407 0.132 Uiso 0.3970(15) 1 calc R U P B 2
C53D C 0.5654(6) 0.3452(5) 0.3069(4) 0.0454(10) Uani 0.3970(15) 1 d D . P B 2
H53D H 0.556393 0.360357 0.352495 0.054 Uiso 0.3970(15) 1 calc R U P B 2
C54D C 0.5171(8) 0.2720(6) 0.2673(6) 0.0455(12) Uani 0.3970(15) 1 d D . P B 2
C55D C 0.520(3) 0.2434(16) 0.1937(10) 0.043(3) Uani 0.3970(15) 1 d D . P B 2
N5D N 0.5351(16) 0.2072(10) 0.1450(10) 0.069(2) Uani 0.3970(15) 1 d D . P B 2
C45D C 0.4526(7) 0.2177(6) 0.2892(5) 0.0433(13) Uani 0.3970(15) 1 d D . P B 2
C44D C 0.4443(7) 0.2354(6) 0.3577(6) 0.0420(12) Uani 0.3970(15) 1 d D . P B 2
H44D H 0.480008 0.284202 0.390237 0.050 Uiso 0.3970(15) 1 calc R U P B 2
C43D C 0.3866(8) 0.1858(7) 0.3820(5) 0.0413(12) Uani 0.3970(15) 1 d D . P B 2
C48D C 0.3335(18) 0.1140(14) 0.3329(10) 0.0459(17) Uani 0.3970(15) 1 d D . P B 2
H48D H 0.299541 0.075351 0.349669 0.055 Uiso 0.3970(15) 1 calc R U P B 2
C47D C 0.330(2) 0.0993(16) 0.2625(10) 0.0489(15) Uani 0.3970(15) 1 d D . P B 2
C46D C 0.3954(16) 0.1480(12) 0.2409(9) 0.049(2) Uani 0.3970(15) 1 d D . P B 2
H46D H 0.399661 0.132707 0.193522 0.059 Uiso 0.3970(15) 1 calc R U P B 2
C49D C 0.2683(10) 0.0266(10) 0.2037(9) 0.0522(15) Uani 0.3970(15) 1 d D . P B 2
C50D C 0.1963(8) 0.0582(7) 0.1493(7) 0.0627(17) Uani 0.3970(15) 1 d D . P B 2
H50D H 0.159119 0.012440 0.109997 0.094 Uiso 0.3970(15) 1 calc R U P B 2
H50E H 0.225074 0.099047 0.128622 0.094 Uiso 0.3970(15) 1 calc R U P B 2
H50F H 0.158894 0.083329 0.174470 0.094 Uiso 0.3970(15) 1 calc R U P B 2
C51D C 0.2257(17) -0.0366(13) 0.2374(10) 0.0743(19) Uani 0.3970(15) 1 d D . P B 2
H51D H 0.185163 -0.081196 0.198645 0.112 Uiso 0.3970(15) 1 calc R U P B 2
H51E H 0.192029 -0.010540 0.265901 0.112 Uiso 0.3970(15) 1 calc R U P B 2
H51F H 0.272520 -0.058606 0.269389 0.112 Uiso 0.3970(15) 1 calc R U P B 2
C52D C 0.3291(18) -0.013(2) 0.1673(15) 0.087(3) Uani 0.3970(15) 1 d D . P B 2
H52D H 0.293101 -0.059738 0.128071 0.131 Uiso 0.3970(15) 1 calc R U P B 2
H52E H 0.373742 -0.033092 0.203607 0.131 Uiso 0.3970(15) 1 calc R U P B 2
H52F H 0.359383 0.026753 0.147125 0.131 Uiso 0.3970(15) 1 calc R U P B 2
C40D C 0.3849(6) 0.2121(5) 0.4548(4) 0.0441(10) Uani 0.3970(15) 1 d D . P B 2
H40D H 0.415994 0.266553 0.476987 0.053 Uiso 0.3970(15) 1 calc R U P B 2
C41D C 0.3481(8) 0.1748(6) 0.4975(5) 0.0415(11) Uani 0.3970(15) 1 d D . P B 2
C42D C 0.294(4) 0.0925(15) 0.470(2) 0.042(4) Uani 0.3970(15) 1 d D . P B 2
N4D N 0.267(3) 0.0233(11) 0.4590(15) 0.063(3) Uani 0.3970(15) 1 d D . P B 2
C32D C 0.3549(7) 0.2132(5) 0.5730(5) 0.0394(12) Uani 0.3970(15) 1 d D . P B 2
C31D C 0.4080(7) 0.2907(6) 0.6068(5) 0.0412(12) Uani 0.3970(15) 1 d D . P B 2
H31D H 0.438967 0.318845 0.580529 0.049 Uiso 0.3970(15) 1 calc R U P B 2
C30D C 0.4169(7) 0.3277(6) 0.6778(6) 0.0422(13) Uani 0.3970(15) 1 d D . P B 2
C35D C 0.3705(17) 0.2841(12) 0.7159(8) 0.0456(16) Uani 0.3970(15) 1 d D . P B 2
H35D H 0.380060 0.306181 0.765725 0.055 Uiso 0.3970(15) 1 calc R U P B 2
C34D C 0.3132(19) 0.2122(13) 0.6838(11) 0.0479(14) Uani 0.3970(15) 1 d D . P B 2
C33D C 0.3082(17) 0.1737(10) 0.6117(9) 0.0456(18) Uani 0.3970(15) 1 d D . P B 2
H33D H 0.272592 0.120657 0.590162 0.055 Uiso 0.3970(15) 1 calc R U P B 2
C36D C 0.2576(9) 0.1604(8) 0.7181(7) 0.0593(13) Uani 0.3970(15) 1 d D . P B 2
C37D C 0.2598(10) 0.2026(11) 0.7929(7) 0.080(3) Uani 0.3970(15) 1 d D . P B 2
H37D H 0.216146 0.169724 0.808528 0.120 Uiso 0.3970(15) 1 calc R U P B 2
H37E H 0.244852 0.256838 0.790713 0.120 Uiso 0.3970(15) 1 calc R U P B 2
H37F H 0.319693 0.208389 0.827875 0.120 Uiso 0.3970(15) 1 calc R U P B 2
C38D C 0.1602(8) 0.1379(8) 0.6667(7) 0.090(2) Uani 0.3970(15) 1 d D . P B 2
H38D H 0.126479 0.095749 0.682681 0.134 Uiso 0.3970(15) 1 calc R U P B 2
H38E H 0.159096 0.117016 0.616907 0.134 Uiso 0.3970(15) 1 calc R U P B 2
H38F H 0.133113 0.186704 0.667781 0.134 Uiso 0.3970(15) 1 calc R U P B 2
C39D C 0.2906(10) 0.0804(7) 0.7220(8) 0.094(2) Uani 0.3970(15) 1 d D . P B 2
H39D H 0.254482 0.045675 0.742626 0.140 Uiso 0.3970(15) 1 calc R U P B 2
H39E H 0.353284 0.091758 0.753049 0.140 Uiso 0.3970(15) 1 calc R U P B 2
H39F H 0.285290 0.052243 0.672901 0.140 Uiso 0.3970(15) 1 calc R U P B 2
C27D C 0.4744(5) 0.4075(5) 0.7068(4) 0.0434(10) Uani 0.3970(15) 1 d D . P B 2
H27D H 0.487188 0.434199 0.670910 0.052 Uiso 0.3970(15) 1 calc R U P B 2
C28D C 0.5132(7) 0.4507(6) 0.7758(5) 0.0420(11) Uani 0.3970(15) 1 d D . P B 2
C29D C 0.493(6) 0.419(4) 0.8352(12) 0.055(3) Uani 0.3970(15) 1 d D . P B 2
N3D N 0.490(2) 0.3916(11) 0.8845(8) 0.080(2) Uani 0.3970(15) 1 d D . P B 2
C19D C 0.5753(8) 0.5309(6) 0.7979(5) 0.0422(12) Uani 0.3970(15) 1 d D . P B 2
C18D C 0.6125(7) 0.5611(6) 0.7501(6) 0.0413(12) Uani 0.3970(15) 1 d D . P B 2
H18D H 0.596470 0.529979 0.701871 0.050 Uiso 0.3970(15) 1 calc R U P B 2
C17D C 0.6719(7) 0.6346(7) 0.7691(6) 0.0427(13) Uani 0.3970(15) 1 d D . P B 2
C22D C 0.6902(9) 0.6839(10) 0.8388(7) 0.0425(19) Uani 0.3970(15) 1 d D . P B 2
H22D H 0.722460 0.738462 0.849793 0.051 Uiso 0.3970(15) 1 calc R U P B 2
C21D C 0.662(3) 0.6542(19) 0.8907(11) 0.043(2) Uani 0.3970(15) 1 d D . P B 2
C20D C 0.5994(16) 0.5785(10) 0.8686(7) 0.0430(19) Uani 0.3970(15) 1 d D . P B 2
H20D H 0.573512 0.559956 0.902439 0.052 Uiso 0.3970(15) 1 calc R U P B 2
C23D C 0.683(2) 0.6994(16) 0.9698(10) 0.0470(19) Uani 0.3970(15) 1 d D . P B 2
C24D C 0.772(2) 0.682(3) 1.016(2) 0.075(3) Uani 0.3970(15) 1 d D . P B 2
H24D H 0.779498 0.700486 1.068106 0.112 Uiso 0.3970(15) 1 calc R U P B 2
H24E H 0.821421 0.711767 1.004831 0.112 Uiso 0.3970(15) 1 calc R U P B 2
H24F H 0.771380 0.623288 1.006002 0.112 Uiso 0.3970(15) 1 calc R U P B 2
C25D C 0.692(4) 0.7915(16) 0.975(3) 0.073(3) Uani 0.3970(15) 1 d D . P B 2
H25D H 0.708514 0.819060 1.026325 0.109 Uiso 0.3970(15) 1 calc R U P B 2
H25E H 0.634493 0.803327 0.947561 0.109 Uiso 0.3970(15) 1 calc R U P B 2
H25F H 0.737910 0.811240 0.954789 0.109 Uiso 0.3970(15) 1 calc R U P B 2
C26D C 0.6086(19) 0.670(2) 0.9984(17) 0.070(4) Uani 0.3970(15) 1 d D . P B 2
H26D H 0.618080 0.703442 1.046390 0.106 Uiso 0.3970(15) 1 calc R U P B 2
H26E H 0.608471 0.612412 1.002642 0.106 Uiso 0.3970(15) 1 calc R U P B 2
H26F H 0.551060 0.673758 0.964539 0.106 Uiso 0.3970(15) 1 calc R U P B 2
C14D C 0.7090(5) 0.6577(5) 0.7142(4) 0.0429(10) Uani 0.3970(15) 1 d D . P B 2
H14D H 0.674030 0.632124 0.665410 0.051 Uiso 0.3970(15) 1 calc R U P B 2
C15D C 0.7846(7) 0.7093(7) 0.7208(5) 0.0433(11) Uani 0.3970(15) 1 d D . P B 2
C16D C 0.848(4) 0.747(6) 0.7919(13) 0.056(3) Uani 0.3970(15) 1 d D . P B 2
N2D N 0.8967(14) 0.7875(16) 0.8455(7) 0.089(3) Uani 0.3970(15) 1 d D . P B 2
C6D C 0.8138(7) 0.7256(6) 0.6578(4) 0.0403(12) Uani 0.3970(15) 1 d D . P B 2
C5D C 0.7796(7) 0.6714(6) 0.5921(5) 0.0414(12) Uani 0.3970(15) 1 d D . P B 2
H5D H 0.736729 0.624243 0.587550 0.050 Uiso 0.3970(15) 1 calc R U P B 2
C4D C 0.8047(7) 0.6824(7) 0.5316(5) 0.0412(12) Uani 0.3970(15) 1 d D . P B 2
C9D C 0.8635(12) 0.7560(10) 0.5375(9) 0.0421(19) Uani 0.3970(15) 1 d D . P B 2
H9D H 0.876490 0.767613 0.495482 0.050 Uiso 0.3970(15) 1 calc R U P B 2
C8D C 0.902(2) 0.8104(15) 0.6020(12) 0.0451(10) Uani 0.3970(15) 1 d D . P B 2
C7D C 0.8768(13) 0.7945(11) 0.6636(7) 0.0419(18) Uani 0.3970(15) 1 d D . P B 2
H7D H 0.903674 0.831624 0.709284 0.050 Uiso 0.3970(15) 1 calc R U P B 2
C10D C 0.9774(12) 0.8842(9) 0.6177(9) 0.0492(11) Uani 0.3970(15) 1 d D . P B 2
C11D C 0.9980(9) 0.8999(7) 0.5491(7) 0.070(2) Uani 0.3970(15) 1 d D . P B 2
H11D H 1.036669 0.953813 0.560033 0.105 Uiso 0.3970(15) 1 calc R U P B 2
H11E H 0.942060 0.898517 0.510411 0.105 Uiso 0.3970(15) 1 calc R U P B 2
H11F H 1.028327 0.857582 0.532894 0.105 Uiso 0.3970(15) 1 calc R U P B 2
C12D C 1.0610(17) 0.865(2) 0.6705(14) 0.076(3) Uani 0.3970(15) 1 d D . P B 2
H12D H 1.112103 0.909127 0.680009 0.114 Uiso 0.3970(15) 1 calc R U P B 2
H12E H 1.073715 0.813282 0.648579 0.114 Uiso 0.3970(15) 1 calc R U P B 2
H12F H 1.050521 0.859376 0.716389 0.114 Uiso 0.3970(15) 1 calc R U P B 2
C13D C 0.9537(14) 0.9611(10) 0.6533(8) 0.0690(17) Uani 0.3970(15) 1 d D . P B 2
H13D H 1.004786 1.006624 0.667491 0.103 Uiso 0.3970(15) 1 calc R U P B 2
H13E H 0.938828 0.951490 0.696688 0.103 Uiso 0.3970(15) 1 calc R U P B 2
H13F H 0.902169 0.974751 0.618662 0.103 Uiso 0.3970(15) 1 calc R U P B 2
N6 N 0.7695(2) 0.21708(18) 0.5353(2) 0.0639(8) Uani 1 1 d . . . . .
C66 C 0.8456(3) 0.1880(2) 0.5853(3) 0.0662(10) Uani 1 1 d D . . . .
H66A H 0.893277 0.186495 0.562642 0.079 Uiso 1 1 calc R U . . .
H66B H 0.823661 0.131051 0.587816 0.079 Uiso 1 1 calc R U . . .
C67 C 0.8871(3) 0.2376(3) 0.6624(3) 0.0735(11) Uani 1 1 d D . . . .
H67A H 0.914259 0.293524 0.661200 0.088 Uiso 1 1 calc R U . . .
H67B H 0.839921 0.242078 0.685225 0.088 Uiso 1 1 calc R U . . .
C68 C 0.9577(3) 0.1989(3) 0.7077(3) 0.0805(13) Uani 1 1 d D . . . .
H68A H 1.001246 0.189046 0.682055 0.097 Uiso 1 1 calc R U . . .
H68B H 0.929113 0.145142 0.712779 0.097 Uiso 1 1 calc R U . . .
C69 C 1.0070(4) 0.2513(4) 0.7830(3) 0.1051(18) Uani 1 1 d D . . . .
H69A H 1.051800 0.223363 0.810079 0.158 Uiso 1 1 calc R U . . .
H69B H 0.964365 0.260252 0.809173 0.158 Uiso 1 1 calc R U . . .
H69C H 1.036572 0.304115 0.778454 0.158 Uiso 1 1 calc R U . . .
C70 C 0.6949(3) 0.2238(2) 0.5682(2) 0.0614(10) Uani 1 1 d D . . . .
H70A H 0.720072 0.261904 0.616292 0.074 Uiso 1 1 calc R U . . .
H70B H 0.649375 0.248297 0.536513 0.074 Uiso 1 1 calc R U . . .
C71 C 0.6493(3) 0.1446(3) 0.5783(3) 0.0673(11) Uani 1 1 d D . . . .
H71A H 0.694210 0.117869 0.608091 0.081 Uiso 1 1 calc R U . . .
H71B H 0.619361 0.107229 0.530210 0.081 Uiso 1 1 calc R U . . .
C72 C 0.5812(3) 0.1601(3) 0.6155(3) 0.0838(14) Uani 1 1 d D . . . .
H72A H 0.612704 0.191751 0.665778 0.101 Uiso 1 1 calc R U . . .
H72B H 0.542026 0.193893 0.589187 0.101 Uiso 1 1 calc R U . . .
C73 C 0.5243(4) 0.0829(4) 0.6187(4) 0.116(2) Uani 1 1 d D . . . .
H73A H 0.482450 0.096885 0.644313 0.174 Uiso 1 1 calc R U . . .
H73B H 0.562546 0.049072 0.644749 0.174 Uiso 1 1 calc R U . . .
H73C H 0.490691 0.052375 0.569024 0.174 Uiso 1 1 calc R U . . .
C74 C 0.7342(3) 0.1560(3) 0.4631(2) 0.0736(11) Uani 1 1 d D . . . .
H74A H 0.719702 0.100877 0.473088 0.088 Uiso 1 1 calc R U . . .
H74B H 0.782776 0.155380 0.441430 0.088 Uiso 1 1 calc R U . . .
C75 C 0.6509(4) 0.1709(3) 0.4057(3) 0.0966(16) Uani 1 1 d D . . . .
H75A H 0.599893 0.166733 0.424678 0.116 Uiso 1 1 calc R U . . .
H75B H 0.663018 0.226811 0.396735 0.116 Uiso 1 1 calc R U . . .
C76 C 0.6267(4) 0.1084(4) 0.3342(3) 0.1066(19) Uani 1 1 d D . . . .
H76A H 0.630383 0.053438 0.345322 0.128 Uiso 1 1 calc R U . . .
H76B H 0.564010 0.107184 0.305046 0.128 Uiso 1 1 calc R U . . .
C77 C 0.6852(5) 0.1261(5) 0.2899(4) 0.125(2) Uani 1 1 d D . . . .
H77A H 0.662538 0.087223 0.242841 0.188 Uiso 1 1 calc R U . . .
H77B H 0.746153 0.120574 0.315816 0.188 Uiso 1 1 calc R U . . .
H77C H 0.685499 0.181975 0.281713 0.188 Uiso 1 1 calc R U . . .
C78 C 0.7940(4) 0.3016(4) 0.5190(4) 0.0610(17) Uani 0.752(5) 1 d D . P C 1
H78A H 0.738005 0.319393 0.494750 0.073 Uiso 0.752(5) 1 calc R U P C 1
H78B H 0.824431 0.340951 0.565858 0.073 Uiso 0.752(5) 1 calc R U P C 1
C79 C 0.8535(4) 0.3063(3) 0.4714(4) 0.0751(17) Uani 0.752(5) 1 d D . P C 1
H79A H 0.908400 0.285895 0.493614 0.090 Uiso 0.752(5) 1 calc R U P C 1
H79B H 0.821752 0.270803 0.422765 0.090 Uiso 0.752(5) 1 calc R U P C 1
C80 C 0.8786(5) 0.3932(4) 0.4630(5) 0.095(2) Uani 0.752(5) 1 d D . P C 1
H80A H 0.823669 0.416182 0.448336 0.114 Uiso 0.752(5) 1 calc R U P C 1
H80B H 0.917566 0.426618 0.510897 0.114 Uiso 0.752(5) 1 calc R U P C 1
C81 C 0.9259(7) 0.4000(6) 0.4081(7) 0.151(4) Uani 0.752(5) 1 d D . P C 1
H81A H 0.880644 0.378768 0.360070 0.227 Uiso 0.752(5) 1 d R U P C 1
H81B H 0.972315 0.366609 0.414969 0.227 Uiso 0.752(5) 1 d R U P C 1
H81C H 0.952935 0.456824 0.411341 0.227 Uiso 0.752(5) 1 d R U P C 1
C78D C 0.8212(12) 0.3091(14) 0.5500(13) 0.0610(17) Uani 0.248(5) 1 d D . P C 2
H78C H 0.778358 0.341915 0.526582 0.073 Uiso 0.248(5) 1 calc R U P C 2
H78D H 0.842209 0.331656 0.603140 0.073 Uiso 0.248(5) 1 calc R U P C 2
C79D C 0.9013(12) 0.3203(9) 0.5226(13) 0.0751(17) Uani 0.248(5) 1 d D . P C 2
H79C H 0.945991 0.289426 0.546479 0.090 Uiso 0.248(5) 1 calc R U P C 2
H79D H 0.881673 0.298950 0.469288 0.090 Uiso 0.248(5) 1 calc R U P C 2
C80D C 0.9426(12) 0.4105(10) 0.5399(14) 0.095(2) Uani 0.248(5) 1 d D . P C 2
H80C H 0.964343 0.430520 0.593416 0.114 Uiso 0.248(5) 1 calc R U P C 2
H80D H 0.994832 0.417466 0.522511 0.114 Uiso 0.248(5) 1 calc R U P C 2
C81D C 0.8781(18) 0.4616(18) 0.505(2) 0.151(4) Uani 0.248(5) 1 d D . P C 2
H81D H 0.862545 0.447086 0.452228 0.227 Uiso 0.248(5) 1 calc R U P C 2
H81E H 0.905871 0.519703 0.522629 0.227 Uiso 0.248(5) 1 calc R U P C 2
H81F H 0.823820 0.451174 0.518833 0.227 Uiso 0.248(5) 1 calc R U P C 2
P1 P 0.59376(6) 0.42560(5) 0.52807(5) 0.0470(3) Uani 1 1 d . . . . .
O1 O 0.61899(16) 0.51316(15) 0.51920(15) 0.0575(6) Uani 1 1 d . . . . .
O2 O 0.6103(2) 0.36231(17) 0.47548(14) 0.0668(7) Uani 1 1 d . . . . .
O3 O 0.49684(17) 0.40938(16) 0.52930(17) 0.0651(7) Uani 1 1 d . . . . .
H3O H 0.468665 0.442343 0.508629 0.19(4) Uiso 1 1 calc R . . . .
C83 C 0.6587(2) 0.4182(2) 0.61685(19) 0.0501(8) Uani 1 1 d . . . . .
H83 H 0.631205 0.382395 0.640257 0.060 Uiso 1 1 calc R U . . .
C84 C 0.7419(3) 0.4576(2) 0.6539(2) 0.0545(8) Uani 1 1 d . . . . .
H84 H 0.765956 0.497702 0.632225 0.065 Uiso 0.749(11) 1 calc R U P D 1
H84D H 0.772145 0.496034 0.634395 0.065 Uiso 0.251(11) 1 calc R U P D 2
C85 C 0.8010(6) 0.4477(14) 0.7230(9) 0.0543(15) Uani 0.749(11) 1 d D . P D 1
C86 C 0.7671(5) 0.4028(9) 0.7667(6) 0.0521(16) Uani 0.749(11) 1 d D . P D 1
H86 H 0.705190 0.379565 0.751107 0.063 Uiso 0.749(11) 1 calc R U P D 1
C87 C 0.8223(5) 0.3919(5) 0.8319(3) 0.0540(15) Uani 0.749(11) 1 d D . P D 1
C88 C 0.8002(5) 0.3446(4) 0.8848(3) 0.0639(15) Uani 0.749(11) 1 d D . P D 1
C89 C 0.8911(4) 0.3571(4) 0.9432(2) 0.0705(18) Uani 0.749(11) 1 d DG . P D 1
C90 C 0.9137(5) 0.3284(4) 1.0076(3) 0.091(2) Uani 0.749(11) 1 d DG . P D 1
H90 H 0.869188 0.295563 1.019677 0.109 Uiso 0.749(11) 1 calc R U P D 1
C91 C 1.0014(5) 0.3479(5) 1.0544(2) 0.105(3) Uani 0.749(11) 1 d DG . P D 1
H91 H 1.016877 0.328293 1.098477 0.126 Uiso 0.749(11) 1 calc R U P D 1
C92 C 1.0666(4) 0.3960(6) 1.0368(3) 0.109(3) Uani 0.749(11) 1 d DG . P D 1
H92 H 1.126529 0.409268 1.068780 0.130 Uiso 0.749(11) 1 calc R U P D 1
C93 C 1.0440(4) 0.4246(5) 0.9723(3) 0.101(3) Uani 0.749(11) 1 d DG . P D 1
H93 H 1.088493 0.457514 0.960283 0.121 Uiso 0.749(11) 1 calc R U P D 1
C94 C 0.9562(4) 0.4052(4) 0.9255(2) 0.0746(19) Uani 0.749(11) 1 d DG . P D 1
C95 C 0.9148(5) 0.4271(6) 0.8557(4) 0.0678(18) Uani 0.749(11) 1 d D . P D 1
C96 C 0.9481(5) 0.4746(7) 0.8151(5) 0.082(2) Uani 0.749(11) 1 d D . P D 1
H96 H 1.009405 0.500071 0.831654 0.099 Uiso 0.749(11) 1 calc R U P D 1
C97 C 0.8912(6) 0.4847(9) 0.7498(6) 0.073(3) Uani 0.749(11) 1 d D . P D 1
H97 H 0.914374 0.518091 0.722248 0.087 Uiso 0.749(11) 1 calc R U P D 1
C98 C 0.7329(6) 0.3811(7) 0.9159(6) 0.080(2) Uani 0.749(11) 1 d D . P D 1
H98A H 0.721002 0.350730 0.951785 0.121 Uiso 0.749(11) 1 calc R U P D 1
H98B H 0.677127 0.377189 0.876306 0.121 Uiso 0.749(11) 1 calc R U P D 1
H98C H 0.757767 0.438720 0.939521 0.121 Uiso 0.749(11) 1 calc R U P D 1
C99 C 0.7628(8) 0.2544(5) 0.8497(5) 0.099(3) Uani 0.749(11) 1 d D . P D 1
H99A H 0.755902 0.224126 0.887097 0.149 Uiso 0.749(11) 1 calc R U P D 1
H99B H 0.803958 0.232204 0.826971 0.149 Uiso 0.749(11) 1 calc R U P D 1
H99C H 0.704489 0.248843 0.812531 0.149 Uiso 0.749(11) 1 calc R U P D 1
C85D C 0.786(2) 0.440(5) 0.727(3) 0.0543(15) Uani 0.251(11) 1 d D . P D 2
C86D C 0.7447(17) 0.391(3) 0.7632(19) 0.0521(16) Uani 0.251(11) 1 d D . P D 2
H86D H 0.681777 0.372481 0.745029 0.063 Uiso 0.251(11) 1 calc R U P D 2
C87D C 0.7948(13) 0.3706(16) 0.8256(11) 0.0540(15) Uani 0.251(11) 1 d D . P D 2
C88D C 0.7636(12) 0.3264(13) 0.8771(10) 0.0639(15) Uani 0.251(11) 1 d D . P D 2
C89D C 0.8526(10) 0.3269(12) 0.9341(8) 0.0705(18) Uani 0.251(11) 1 d DG . P D 2
C90D C 0.8685(13) 0.2926(13) 0.9956(9) 0.091(2) Uani 0.251(11) 1 d DG . P D 2
H90D H 0.820191 0.261772 1.004905 0.109 Uiso 0.251(11) 1 calc R U P D 2
C91D C 0.9550(15) 0.3034(15) 1.0434(8) 0.105(3) Uani 0.251(11) 1 d DG . P D 2
H91D H 0.965819 0.279953 1.085434 0.126 Uiso 0.251(11) 1 calc R U P D 2
C92D C 1.0256(12) 0.3485(17) 1.0298(9) 0.109(3) Uani 0.251(11) 1 d DG . P D 2
H92D H 1.084702 0.355890 1.062462 0.130 Uiso 0.251(11) 1 calc R U P D 2
C93D C 1.0097(10) 0.3828(16) 0.9683(10) 0.101(3) Uani 0.251(11) 1 d DG . P D 2
H93D H 1.057956 0.413647 0.958961 0.121 Uiso 0.251(11) 1 calc R U P D 2
C94D C 0.9232(11) 0.3720(13) 0.9205(8) 0.0746(19) Uani 0.251(11) 1 d DG . P D 2
C95D C 0.8880(14) 0.402(2) 0.8534(12) 0.0678(18) Uani 0.251(11) 1 d D . P D 2
C96D C 0.9308(16) 0.444(2) 0.8154(16) 0.082(2) Uani 0.251(11) 1 d D . P D 2
H96D H 0.994067 0.459635 0.832366 0.099 Uiso 0.251(11) 1 calc R U P D 2
C97D C 0.879(2) 0.463(3) 0.751(2) 0.073(3) Uani 0.251(11) 1 d D . P D 2
H97D H 0.908095 0.490965 0.723318 0.087 Uiso 0.251(11) 1 calc R U P D 2
C98D C 0.702(2) 0.372(2) 0.909(2) 0.080(2) Uani 0.251(11) 1 d D . P D 2
H98D H 0.673520 0.337070 0.934171 0.121 Uiso 0.251(11) 1 calc R U P D 2
H98E H 0.656525 0.386175 0.869396 0.121 Uiso 0.251(11) 1 calc R U P D 2
H98F H 0.737867 0.422353 0.943470 0.121 Uiso 0.251(11) 1 calc R U P D 2
C99D C 0.712(2) 0.2414(14) 0.8348(15) 0.099(3) Uani 0.251(11) 1 d D . P D 2
H99D H 0.700652 0.208095 0.868818 0.149 Uiso 0.251(11) 1 calc R U P D 2
H99E H 0.748011 0.215475 0.808170 0.149 Uiso 0.251(11) 1 calc R U P D 2
H99F H 0.655607 0.246008 0.800166 0.149 Uiso 0.251(11) 1 calc R U P D 2

loop_
_atom_site_aniso_label
_atom_site_aniso_U_11
_atom_site_aniso_U_22
_atom_site_aniso_U_33
_atom_site_aniso_U_23
_atom_site_aniso_U_13
_atom_site_aniso_U_12
C1S 0.096(4) 0.124(5) 0.099(4) -0.005(4) 0.026(3) -0.001(3)
C2S 0.122(5) 0.128(5) 0.094(4) 0.018(4) 0.017(3) 0.023(4)
C3S 0.143(6) 0.090(4) 0.089(4) 0.001(3) 0.005(4) 0.004(3)
C4S 0.158(7) 0.136(6) 0.097(4) 0.012(4) 0.010(4) 0.046(5)
C5S 0.264(12) 0.156(8) 0.145(7) 0.016(6) 0.023(7) 0.103(7)
C6S 0.314(15) 0.214(11) 0.165(9) 0.048(8) 0.062(9) 0.163(11)
C7S 0.206(16) 0.182(19) 0.16(2) 0.073(11) 0.121(18) 0.094(12)
C8S 0.210(11) 0.18(2) 0.163(14) 0.082(12) 0.106(10) 0.101(12)
C9S 0.210(10) 0.140(19) 0.124(15) 0.038(10) 0.084(11) 0.086(13)
C10S 0.210(10) 0.140(19) 0.124(15) 0.038(10) 0.084(11) 0.086(13)
C11S 0.210(11) 0.18(2) 0.163(14) 0.082(12) 0.106(10) 0.101(12)
C12S 0.206(16) 0.182(19) 0.16(2) 0.073(11) 0.121(18) 0.094(12)
C1 0.053(3) 0.046(2) 0.038(2) 0.0064(17) 0.0199(19) 0.003(2)
C2 0.053(3) 0.041(4) 0.043(4) 0.008(2) 0.024(3) 0.006(2)
C3 0.049(4) 0.047(5) 0.044(5) 0.008(3) 0.020(4) 0.004(3)
N1 0.073(5) 0.107(6) 0.108(7) 0.045(4) 0.054(5) 0.008(4)
C4 0.040(3) 0.042(2) 0.042(3) 0.010(2) 0.016(2) 0.001(2)
C5 0.046(2) 0.036(3) 0.041(3) 0.005(3) 0.018(3) 0.0004(19)
C6 0.045(3) 0.038(3) 0.039(4) 0.009(3) 0.016(3) 0.003(2)
C7 0.040(5) 0.042(3) 0.038(5) 0.007(3) 0.008(5) -0.001(2)
C8 0.0413(17) 0.0410(19) 0.050(2) 0.0102(16) 0.0139(18) -0.0014(15)
C9 0.035(6) 0.0440(19) 0.048(3) 0.0083(18) 0.017(3) 0.002(3)
C10 0.047(3) 0.0439(19) 0.053(2) 0.0055(16) 0.0204(19) -0.0079(17)
C11 0.082(4) 0.043(3) 0.089(5) -0.001(3) 0.053(4) -0.015(3)
C12 0.045(2) 0.064(4) 0.108(10) 0.010(6) 0.019(5) -0.003(2)
C13 0.080(4) 0.057(4) 0.077(4) 0.021(3) 0.038(4) -0.001(3)
C14 0.053(3) 0.038(2) 0.040(2) 0.0093(18) 0.0200(19) 0.0038(19)
C15 0.054(3) 0.039(3) 0.040(3) 0.009(2) 0.019(2) 0.006(2)
C16 0.057(2) 0.067(8) 0.040(2) 0.016(4) 0.016(3) -0.013(3)
N2 0.084(6) 0.107(4) 0.052(4) 0.025(5) 0.009(4) -0.038(4)
C17 0.051(4) 0.039(4) 0.040(3) 0.008(2) 0.020(3) 0.006(3)
C18 0.053(4) 0.038(4) 0.038(2) 0.008(2) 0.021(2) 0.006(2)
C19 0.053(3) 0.039(3) 0.037(3) 0.007(2) 0.020(2) 0.006(2)
C20 0.055(2) 0.042(4) 0.035(4) 0.010(3) 0.018(3) 0.007(3)
C21 0.059(3) 0.036(4) 0.0364(18) 0.007(2) 0.0166(19) 0.011(3)
C22 0.047(6) 0.043(3) 0.035(3) 0.008(2) 0.010(4) 0.007(4)
C23 0.055(4) 0.049(3) 0.0364(18) 0.0038(18) 0.0177(19) 0.004(3)
C24 0.081(8) 0.098(6) 0.041(2) 0.006(3) 0.014(6) 0.026(8)
C25 0.102(8) 0.050(3) 0.054(3) -0.006(3) 0.023(5) -0.005(4)
C26 0.072(7) 0.090(11) 0.047(5) 0.000(5) 0.032(5) -0.004(5)
C27 0.052(3) 0.038(2) 0.042(2) 0.0058(18) 0.021(2) 0.0013(17)
C28 0.044(4) 0.040(4) 0.044(3) 0.005(2) 0.021(3) 0.002(2)
C29 0.065(9) 0.050(2) 0.044(2) 0.003(2) 0.022(3) -0.012(3)
N3 0.110(7) 0.073(8) 0.045(4) 0.002(4) 0.029(5) -0.022(7)
C30 0.045(2) 0.040(3) 0.042(4) 0.007(3) 0.019(3) 0.0022(19)
C31 0.045(3) 0.037(3) 0.041(3) 0.007(2) 0.016(3) 0.000(2)
C32 0.039(3) 0.039(4) 0.040(3) 0.007(2) 0.015(3) 0.004(3)
C33 0.040(3) 0.040(6) 0.048(3) 0.002(3) 0.012(3) -0.007(5)
C34 0.044(3) 0.048(2) 0.052(3) 0.012(2) 0.019(3) -0.0007(16)
C35 0.056(2) 0.043(2) 0.044(6) 0.005(3) 0.029(5) 0.0035(18)
C36 0.070(3) 0.053(2) 0.055(3) 0.008(2) 0.032(3) -0.011(2)
C37 0.076(7) 0.094(4) 0.070(5) 0.005(4) 0.043(5) -0.012(5)
C38 0.087(5) 0.078(5) 0.089(4) 0.009(4) 0.034(4) -0.035(4)
C39 0.111(6) 0.082(5) 0.109(6) 0.053(4) 0.054(4) 0.011(4)
C40 0.050(3) 0.039(2) 0.041(2) 0.0067(18) 0.0145(19) 0.002(2)
C41 0.043(2) 0.0365(19) 0.043(4) 0.007(3) 0.015(3) 0.0031(16)
C42 0.048(10) 0.0387(16) 0.036(5) 0.009(2) 0.008(6) 0.006(3)
N4 0.082(2) 0.039(3) 0.072(10) 0.008(4) 0.037(7) 0.000(3)
C43 0.044(4) 0.037(3) 0.040(2) 0.008(2) 0.0114(19) 0.003(2)
C44 0.050(3) 0.040(2) 0.035(3) 0.005(2) 0.015(2) 0.004(2)
C45 0.055(3) 0.040(2) 0.033(4) 0.004(3) 0.015(2) 0.0062(19)
C46 0.061(4) 0.043(3) 0.037(5) 0.004(3) 0.011(3) 0.002(3)
C47 0.060(2) 0.035(3) 0.043(2) 0.005(2) 0.0067(18) 0.005(2)
C48 0.043(7) 0.043(5) 0.0426(18) 0.003(2) 0.008(3) 0.002(3)
C49 0.067(3) 0.038(3) 0.0425(18) -0.0005(17) 0.013(2) 0.000(2)
C50 0.065(4) 0.051(3) 0.055(4) 0.002(3) 0.007(3) -0.008(3)
C51 0.085(5) 0.069(4) 0.050(4) 0.003(3) 0.010(3) -0.011(3)
C52 0.096(8) 0.064(8) 0.093(9) -0.020(5) 0.043(7) 0.003(4)
C53 0.056(3) 0.042(2) 0.038(2) 0.0087(18) 0.017(2) 0.0026(19)
C54 0.051(4) 0.045(4) 0.039(2) 0.006(3) 0.016(2) 0.004(2)
C55 0.058(5) 0.035(5) 0.038(3) 0.012(3) 0.014(4) 0.011(4)
N5 0.083(7) 0.060(6) 0.057(2) -0.007(4) 0.032(3) -0.008(4)
C56 0.058(3) 0.038(4) 0.041(4) 0.007(3) 0.021(3) 0.008(3)
C57 0.053(4) 0.039(4) 0.039(3) 0.008(3) 0.019(3) 0.002(2)
C58 0.050(5) 0.042(4) 0.038(2) 0.007(2) 0.017(3) 0.003(2)
C59 0.055(8) 0.053(5) 0.0428(19) 0.009(2) 0.024(3) 0.000(4)
C60 0.058(3) 0.060(5) 0.0441(19) 0.0057(19) 0.026(2) 0.010(3)
C61 0.057(4) 0.051(6) 0.039(5) 0.003(3) 0.019(5) 0.005(4)
C62 0.066(2) 0.068(3) 0.0459(19) 0.0017(18) 0.0302(17) 0.002(2)
C63 0.083(3) 0.106(12) 0.049(3) 0.020(7) 0.028(2) 0.005(7)
C64 0.135(12) 0.122(6) 0.094(12) 0.038(7) 0.078(9) 0.064(8)
C65 0.109(9) 0.102(4) 0.048(9) 0.024(6) 0.029(7) -0.015(5)
C1D 0.053(3) 0.046(2) 0.038(2) 0.0064(17) 0.0199(19) 0.003(2)
C2D 0.053(3) 0.041(4) 0.043(4) 0.008(2) 0.024(3) 0.006(2)
C3D 0.049(4) 0.047(5) 0.044(5) 0.008(3) 0.020(4) 0.004(3)
N1D 0.073(5) 0.107(6) 0.108(7) 0.045(4) 0.054(5) 0.008(4)
C58D 0.050(5) 0.042(4) 0.038(2) 0.007(2) 0.017(3) 0.003(2)
C57D 0.053(4) 0.039(4) 0.039(3) 0.008(3) 0.019(3) 0.002(2)
C56D 0.058(3) 0.038(4) 0.041(4) 0.007(3) 0.021(3) 0.008(3)
C61D 0.057(4) 0.051(6) 0.039(5) 0.003(3) 0.019(5) 0.005(4)
C60D 0.058(3) 0.060(5) 0.0441(19) 0.0057(19) 0.026(2) 0.010(3)
C59D 0.055(8) 0.053(5) 0.0428(19) 0.009(2) 0.024(3) 0.000(4)
C62D 0.066(2) 0.068(3) 0.0459(19) 0.0017(18) 0.0302(17) 0.002(2)
C63D 0.083(3) 0.106(12) 0.049(3) 0.020(7) 0.028(2) 0.005(7)
C64D 0.135(12) 0.122(6) 0.094(12) 0.038(7) 0.078(9) 0.064(8)
C65D 0.109(9) 0.102(4) 0.048(9) 0.024(6) 0.029(7) -0.015(5)
C53D 0.056(3) 0.042(2) 0.038(2) 0.0087(18) 0.017(2) 0.0026(19)
C54D 0.051(4) 0.045(4) 0.039(2) 0.006(3) 0.016(2) 0.004(2)
C55D 0.058(5) 0.035(5) 0.038(3) 0.012(3) 0.014(4) 0.011(4)
N5D 0.083(7) 0.060(6) 0.057(2) -0.007(4) 0.032(3) -0.008(4)
C45D 0.055(3) 0.040(2) 0.033(4) 0.004(3) 0.015(2) 0.0062(19)
C44D 0.050(3) 0.040(2) 0.035(3) 0.005(2) 0.015(2) 0.004(2)
C43D 0.044(4) 0.037(3) 0.040(2) 0.008(2) 0.0114(19) 0.003(2)
C48D 0.043(7) 0.043(5) 0.0426(18) 0.003(2) 0.008(3) 0.002(3)
C47D 0.060(2) 0.035(3) 0.043(2) 0.005(2) 0.0067(18) 0.005(2)
C46D 0.061(4) 0.043(3) 0.037(5) 0.004(3) 0.011(3) 0.002(3)
C49D 0.067(3) 0.038(3) 0.0425(18) -0.0005(17) 0.013(2) 0.000(2)
C50D 0.065(4) 0.051(3) 0.055(4) 0.002(3) 0.007(3) -0.008(3)
C51D 0.085(5) 0.069(4) 0.050(4) 0.003(3) 0.010(3) -0.011(3)
C52D 0.096(8) 0.064(8) 0.093(9) -0.020(5) 0.043(7) 0.003(4)
C40D 0.050(3) 0.039(2) 0.041(2) 0.0067(18) 0.0145(19) 0.002(2)
C41D 0.043(2) 0.0365(19) 0.043(4) 0.007(3) 0.015(3) 0.0031(16)
C42D 0.048(10) 0.0387(16) 0.036(5) 0.009(2) 0.008(6) 0.006(3)
N4D 0.082(2) 0.039(3) 0.072(10) 0.008(4) 0.037(7) 0.000(3)
C32D 0.039(3) 0.039(4) 0.040(3) 0.007(2) 0.015(3) 0.004(3)
C31D 0.045(3) 0.037(3) 0.041(3) 0.007(2) 0.016(3) 0.000(2)
C30D 0.045(2) 0.040(3) 0.042(4) 0.007(3) 0.019(3) 0.0022(19)
C35D 0.056(2) 0.043(2) 0.044(6) 0.005(3) 0.029(5) 0.0035(18)
C34D 0.044(3) 0.048(2) 0.052(3) 0.012(2) 0.019(3) -0.0007(16)
C33D 0.040(3) 0.040(6) 0.048(3) 0.002(3) 0.012(3) -0.007(5)
C36D 0.070(3) 0.053(2) 0.055(3) 0.008(2) 0.032(3) -0.011(2)
C37D 0.076(7) 0.094(4) 0.070(5) 0.005(4) 0.043(5) -0.012(5)
C38D 0.087(5) 0.078(5) 0.089(4) 0.009(4) 0.034(4) -0.035(4)
C39D 0.111(6) 0.082(5) 0.109(6) 0.053(4) 0.054(4) 0.011(4)
C27D 0.052(3) 0.038(2) 0.042(2) 0.0058(18) 0.021(2) 0.0013(17)
C28D 0.044(4) 0.040(4) 0.044(3) 0.005(2) 0.021(3) 0.002(2)
C29D 0.065(9) 0.050(2) 0.044(2) 0.003(2) 0.022(3) -0.012(3)
N3D 0.110(7) 0.073(8) 0.045(4) 0.002(4) 0.029(5) -0.022(7)
C19D 0.053(3) 0.039(3) 0.037(3) 0.007(2) 0.020(2) 0.006(2)
C18D 0.053(4) 0.038(4) 0.038(2) 0.008(2) 0.021(2) 0.006(2)
C17D 0.051(4) 0.039(4) 0.040(3) 0.008(2) 0.020(3) 0.006(3)
C22D 0.047(6) 0.043(3) 0.035(3) 0.008(2) 0.010(4) 0.007(4)
C21D 0.059(3) 0.036(4) 0.0364(18) 0.007(2) 0.0166(19) 0.011(3)
C20D 0.055(2) 0.042(4) 0.035(4) 0.010(3) 0.018(3) 0.007(3)
C23D 0.055(4) 0.049(3) 0.0364(18) 0.0038(18) 0.0177(19) 0.004(3)
C24D 0.081(8) 0.098(6) 0.041(2) 0.006(3) 0.014(6) 0.026(8)
C25D 0.102(8) 0.050(3) 0.054(3) -0.006(3) 0.023(5) -0.005(4)
C26D 0.072(7) 0.090(11) 0.047(5) 0.000(5) 0.032(5) -0.004(5)
C14D 0.053(3) 0.038(2) 0.040(2) 0.0093(18) 0.0200(19) 0.0038(19)
C15D 0.054(3) 0.039(3) 0.040(3) 0.009(2) 0.019(2) 0.006(2)
C16D 0.057(2) 0.067(8) 0.040(2) 0.016(4) 0.016(3) -0.013(3)
N2D 0.084(6) 0.107(4) 0.052(4) 0.025(5) 0.009(4) -0.038(4)
C6D 0.045(3) 0.038(3) 0.039(4) 0.009(3) 0.016(3) 0.003(2)
C5D 0.046(2) 0.036(3) 0.041(3) 0.005(3) 0.018(3) 0.0004(19)
C4D 0.040(3) 0.042(2) 0.042(3) 0.010(2) 0.016(2) 0.001(2)
C9D 0.035(6) 0.0440(19) 0.048(3) 0.0083(18) 0.017(3) 0.002(3)
C8D 0.0413(17) 0.0410(19) 0.050(2) 0.0102(16) 0.0139(18) -0.0014(15)
C7D 0.040(5) 0.042(3) 0.038(5) 0.007(3) 0.008(5) -0.001(2)
C10D 0.047(3) 0.0439(19) 0.053(2) 0.0055(16) 0.0204(19) -0.0079(17)
C11D 0.082(4) 0.043(3) 0.089(5) -0.001(3) 0.053(4) -0.015(3)
C12D 0.045(2) 0.064(4) 0.108(10) 0.010(6) 0.019(5) -0.003(2)
C13D 0.080(4) 0.057(4) 0.077(4) 0.021(3) 0.038(4) -0.001(3)
N6 0.073(2) 0.0451(16) 0.093(2) 0.0220(16) 0.0459(18) 0.0236(15)
C66 0.059(2) 0.046(2) 0.108(3) 0.019(2) 0.043(2) 0.0183(17)
C67 0.075(3) 0.064(3) 0.097(3) 0.018(2) 0.046(2) 0.024(2)
C68 0.063(3) 0.076(3) 0.112(4) 0.018(3) 0.041(2) 0.018(2)
C69 0.108(4) 0.120(5) 0.097(4) 0.016(3) 0.039(3) 0.048(4)
C70 0.060(2) 0.058(2) 0.079(3) 0.017(2) 0.035(2) 0.0226(18)
C71 0.058(2) 0.068(2) 0.088(3) 0.030(2) 0.030(2) 0.0219(19)
C72 0.059(3) 0.119(4) 0.085(3) 0.036(3) 0.028(2) 0.028(3)
C73 0.067(3) 0.160(6) 0.158(6) 0.091(5) 0.056(4) 0.033(3)
C74 0.101(3) 0.059(2) 0.086(3) 0.027(2) 0.052(2) 0.038(2)
C75 0.121(4) 0.094(4) 0.089(3) 0.024(3) 0.037(3) 0.057(3)
C76 0.121(5) 0.132(5) 0.080(3) 0.015(3) 0.035(3) 0.072(4)
C77 0.107(5) 0.137(6) 0.138(6) 0.024(5) 0.046(4) 0.032(4)
C78 0.064(4) 0.045(2) 0.082(5) 0.023(3) 0.027(3) 0.016(3)
C79 0.071(4) 0.062(3) 0.109(5) 0.041(4) 0.040(3) 0.021(3)
C80 0.086(4) 0.069(4) 0.139(6) 0.049(4) 0.038(4) 0.010(3)
C81 0.135(7) 0.141(7) 0.256(12) 0.140(8) 0.119(8) 0.051(6)
C78D 0.064(4) 0.045(2) 0.082(5) 0.023(3) 0.027(3) 0.016(3)
C79D 0.071(4) 0.062(3) 0.109(5) 0.041(4) 0.040(3) 0.021(3)
C80D 0.086(4) 0.069(4) 0.139(6) 0.049(4) 0.038(4) 0.010(3)
C81D 0.135(7) 0.141(7) 0.256(12) 0.140(8) 0.119(8) 0.051(6)
P1 0.0523(5) 0.0417(5) 0.0481(5) 0.0140(4) 0.0164(4) 0.0074(4)
O1 0.0527(14) 0.0467(13) 0.0790(17) 0.0277(12) 0.0249(13) 0.0048(11)
O2 0.087(2) 0.0627(16) 0.0467(14) 0.0061(12) 0.0150(13) 0.0216(14)
O3 0.0516(14) 0.0511(15) 0.100(2) 0.0377(15) 0.0261(14) 0.0049(12)
C83 0.063(2) 0.0449(18) 0.0490(19) 0.0116(15) 0.0255(16) 0.0143(16)
C84 0.064(2) 0.051(2) 0.0517(19) 0.0110(16) 0.0218(16) 0.0154(17)
C85 0.056(4) 0.060(5) 0.051(3) 0.0116(18) 0.020(3) 0.016(4)
C86 0.051(4) 0.058(5) 0.051(2) 0.008(3) 0.021(3) 0.014(4)
C87 0.059(4) 0.058(4) 0.047(2) 0.005(3) 0.021(3) 0.017(3)
C88 0.078(4) 0.069(4) 0.052(3) 0.014(2) 0.027(3) 0.023(3)
C89 0.089(4) 0.084(5) 0.048(3) 0.012(3) 0.026(3) 0.043(4)
C90 0.132(6) 0.103(6) 0.058(3) 0.027(4) 0.035(4) 0.067(5)
C91 0.139(7) 0.138(8) 0.058(4) 0.028(5) 0.031(4) 0.092(6)
C92 0.109(6) 0.167(10) 0.058(3) 0.020(5) 0.016(4) 0.083(6)
C93 0.074(4) 0.171(10) 0.059(3) 0.021(4) 0.013(3) 0.052(5)
C94 0.072(4) 0.106(6) 0.051(2) 0.013(3) 0.018(3) 0.040(4)
C95 0.057(4) 0.096(7) 0.055(2) 0.015(3) 0.022(3) 0.022(4)
C96 0.055(4) 0.119(9) 0.067(3) 0.023(4) 0.014(3) 0.005(4)
C97 0.061(3) 0.093(10) 0.060(2) 0.020(4) 0.017(3) 0.002(4)
C98 0.079(6) 0.113(5) 0.067(4) 0.028(3) 0.039(5) 0.034(5)
C99 0.150(9) 0.067(4) 0.068(4) 0.018(3) 0.025(5) 0.000(5)
C85D 0.056(4) 0.060(5) 0.051(3) 0.0116(18) 0.020(3) 0.016(4)
C86D 0.051(4) 0.058(5) 0.051(2) 0.008(3) 0.021(3) 0.014(4)
C87D 0.059(4) 0.058(4) 0.047(2) 0.005(3) 0.021(3) 0.017(3)
C88D 0.078(4) 0.069(4) 0.052(3) 0.014(2) 0.027(3) 0.023(3)
C89D 0.089(4) 0.084(5) 0.048(3) 0.012(3) 0.026(3) 0.043(4)
C90D 0.132(6) 0.103(6) 0.058(3) 0.027(4) 0.035(4) 0.067(5)
C91D 0.139(7) 0.138(8) 0.058(4) 0.028(5) 0.031(4) 0.092(6)
C92D 0.109(6) 0.167(10) 0.058(3) 0.020(5) 0.016(4) 0.083(6)
C93D 0.074(4) 0.171(10) 0.059(3) 0.021(4) 0.013(3) 0.052(5)
C94D 0.072(4) 0.106(6) 0.051(2) 0.013(3) 0.018(3) 0.040(4)
C95D 0.057(4) 0.096(7) 0.055(2) 0.015(3) 0.022(3) 0.022(4)
C96D 0.055(4) 0.119(9) 0.067(3) 0.023(4) 0.014(3) 0.005(4)
C97D 0.061(3) 0.093(10) 0.060(2) 0.020(4) 0.017(3) 0.002(4)
C98D 0.079(6) 0.113(5) 0.067(4) 0.028(3) 0.039(5) 0.034(5)
C99D 0.150(9) 0.067(4) 0.068(4) 0.018(3) 0.025(5) 0.000(5)

loop_
_atom_type_symbol
_atom_type_description
_atom_type_scat_dispersion_real
_atom_type_scat_dispersion_imag
_atom_type_scat_source
C C 0.0033 0.0016 'International Tables Vol C Tables 4.2.6.8 and 6.1.1.4'
H H 0.0000 0.0000 'International Tables Vol C Tables 4.2.6.8 and 6.1.1.4'
N N 0.0061 0.0033 'International Tables Vol C Tables 4.2.6.8 and 6.1.1.4'
O O 0.0106 0.0060 'International Tables Vol C Tables 4.2.6.8 and 6.1.1.4'
P P 0.1023 0.0942 'International Tables Vol C Tables 4.2.6.8 and 6.1.1.4'

loop_
_geom_angle_atom_site_label_1
_geom_angle_atom_site_label_2
_geom_angle_atom_site_label_3
_geom_angle
_geom_angle_site_symmetry_1
_geom_angle_site_symmetry_3
_geom_angle_publ_flag
C2S C1S H1SA 109.5 . . ?
C2S C1S H1SB 109.5 . . ?
H1SA C1S H1SB 109.5 . . ?
C2S C1S H1SC 109.5 . . ?
H1SA C1S H1SC 109.5 . . ?
H1SB C1S H1SC 109.5 . . ?
C3S C2S C1S 114.0(6) . . ?
C3S C2S H2SA 108.8 . . ?
C1S C2S H2SA 108.8 . . ?
C3S C2S H2SB 108.8 . . ?
C1S C2S H2SB 108.8 . . ?
H2SA C2S H2SB 107.7 . . ?
C2S C3S C4S 119.2(6) . . ?
C2S C3S H3SA 107.5 . . ?
C4S C3S H3SA 107.5 . . ?
C2S C3S H3SB 107.5 . . ?
C4S C3S H3SB 107.5 . . ?
H3SA C3S H3SB 107.0 . . ?
C5S C4S C3S 119.4(7) . . ?
C5S C4S H4SA 107.5 . . ?
C3S C4S H4SA 107.5 . . ?
C5S C4S H4SB 107.5 . . ?
C3S C4S H4SB 107.5 . . ?
H4SA C4S H4SB 107.0 . . ?
C4S C5S C6S 116.1(9) . . ?
C4S C5S H5SA 108.3 . . ?
C6S C5S H5SA 108.3 . . ?
C4S C5S H5SB 108.3 . . ?
C6S C5S H5SB 108.3 . . ?
H5SA C5S H5SB 107.4 . . ?
C5S C6S H6SA 109.5 . . ?
C5S C6S H6SB 109.5 . . ?
H6SA C6S H6SB 109.5 . . ?
C5S C6S H6SC 109.5 . . ?
H6SA C6S H6SC 109.5 . . ?
H6SB C6S H6SC 109.5 . . ?
C8S C7S H7SA 109.9 . . ?
C8S C7S H7SB 109.6 . . ?
H7SA C7S H7SB 109.5 . . ?
C8S C7S H7SC 108.9 . . ?
H7SA C7S H7SC 109.5 . . ?
H7SB C7S H7SC 109.5 . . ?
C9S C8S C7S 115.9(19) . . ?
C9S C8S H8SA 108.3 . . ?
C7S C8S H8SA 108.3 . . ?
C9S C8S H8SB 108.3 . . ?
C7S C8S H8SB 108.3 . . ?
H8SA C8S H8SB 107.4 . . ?
C8S C9S C10S 118.7(17) . . ?
C8S C9S H9SA 107.6 . . ?
C10S C9S H9SA 107.6 . . ?
C8S C9S H9SB 107.6 . . ?
C10S C9S H9SB 107.6 . . ?
H9SA C9S H9SB 107.1 . . ?
C11S C10S C9S 118.7(18) . . ?
C11S C10S H10A 107.6 . . ?
C9S C10S H10A 107.6 . . ?
C11S C10S H10B 107.6 . . ?
C9S C10S H10B 107.6 . . ?
H10A C10S H10B 107.1 . . ?
C10S C11S C12S 125(2) . . ?
C10S C11S H11G 106.0 . . ?
C12S C11S H11G 105.9 . . ?
C10S C11S H11H 106.0 . . ?
C12S C11S H11H 106.0 . . ?
H11G C11S H11H 106.3 . . ?
C11S C12S H12G 109.4 . . ?
C11S C12S H12H 109.3 . . ?
H12G C12S H12H 109.5 . . ?
C11S C12S H12I 109.6 . . ?
H12G C12S H12I 109.5 . . ?
H12H C12S H12I 109.5 . . ?
C2 C1 C58 132.3(5) . . ?
C2 C1 H1 113.9 . . ?
C58 C1 H1 113.9 . . ?
C1 C2 C3 122.1(7) . . ?
C1 C2 C4 123.7(5) . . ?
C3 C2 C4 113.1(7) . . ?
N1 C3 C2 167.3(13) . . ?
C5 C4 C9 119.0(6) . . ?
C5 C4 C2 120.4(5) . . ?
C9 C4 C2 120.6(6) . . ?
C4 C5 C6 120.7(5) . . ?
C4 C5 H5 119.7 . . ?
C6 C5 H5 119.7 . . ?
C5 C6 C7 119.3(6) . . ?
C5 C6 C14 115.2(5) . . ?
C7 C6 C14 125.4(6) . . ?
C8 C7 C6 122.0(8) . . ?
C8 C7 H7 119.0 . . ?
C6 C7 H7 119.0 . . ?
C7 C8 C9 118.0(7) . . ?
C7 C8 C10 123.7(10) . . ?
C9 C8 C10 118.3(9) . . ?
C4 C9 C8 121.0(7) . . ?
C4 C9 H9 119.5 . . ?
C8 C9 H9 119.5 . . ?
C11 C10 C13 108.2(8) . . ?
C11 C10 C8 112.0(8) . . ?
C13 C10 C8 111.8(9) . . ?
C11 C10 C12 108.0(10) . . ?
C13 C10 C12 109.2(8) . . ?
C8 C10 C12 107.6(10) . . ?
C10 C11 H11A 109.5 . . ?
C10 C11 H11B 109.5 . . ?
H11A C11 H11B 109.5 . . ?
C10 C11 H11C 109.5 . . ?
H11A C11 H11C 109.5 . . ?
H11B C11 H11C 109.5 . . ?
C10 C12 H12A 109.5 . . ?
C10 C12 H12B 109.5 . . ?
H12A C12 H12B 109.5 . . ?
C10 C12 H12C 109.5 . . ?
H12A C12 H12C 109.5 . . ?
H12B C12 H12C 109.5 . . ?
C10 C13 H13A 109.5 . . ?
C10 C13 H13B 109.5 . . ?
H13A C13 H13B 109.5 . . ?
C10 C13 H13C 109.5 . . ?
H13A C13 H13C 109.5 . . ?
H13B C13 H13C 109.5 . . ?
C15 C14 C6 129.5(5) . . ?
C15 C14 H14 115.3 . . ?
C6 C14 H14 115.3 . . ?
C14 C15 C16 120.4(10) . . ?
C14 C15 C17 123.2(5) . . ?
C16 C15 C17 116.4(10) . . ?
N2 C16 C15 173(6) . . ?
C18 C17 C22 118.0(6) . . ?
C18 C17 C15 120.8(5) . . ?
C22 C17 C15 121.2(6) . . ?
C17 C18 C19 121.8(5) . . ?
C17 C18 H18 119.1 . . ?
C19 C18 H18 119.1 . . ?
C18 C19 C20 118.4(6) . . ?
C18 C19 C27 116.4(5) . . ?
C20 C19 C27 125.3(6) . . ?
C21 C20 C19 122.0(8) . . ?
C21 C20 H20 119.0 . . ?
C19 C20 H20 119.0 . . ?
C20 C21 C22 117.5(9) . . ?
C20 C21 C23 124.6(10) . . ?
C22 C21 C23 117.2(10) . . ?
C17 C22 C21 121.4(7) . . ?
C17 C22 H22 119.3 . . ?
C21 C22 H22 119.3 . . ?
C26 C23 C24 109.8(9) . . ?
C26 C23 C25 107.7(10) . . ?
C24 C23 C25 108.2(11) . . ?
C26 C23 C21 112.2(10) . . ?
C24 C23 C21 108.1(10) . . ?
C25 C23 C21 110.7(10) . . ?
C23 C24 H24A 109.5 . . ?
C23 C24 H24B 109.5 . . ?
H24A C24 H24B 109.5 . . ?
C23 C24 H24C 109.5 . . ?
H24A C24 H24C 109.5 . . ?
H24B C24 H24C 109.5 . . ?
C23 C25 H25A 109.5 . . ?
C23 C25 H25B 109.5 . . ?
H25A C25 H25B 109.5 . . ?
C23 C25 H25C 109.5 . . ?
H25A C25 H25C 109.5 . . ?
H25B C25 H25C 109.5 . . ?
C23 C26 H26A 109.5 . . ?
C23 C26 H26B 109.5 . . ?
H26A C26 H26B 109.5 . . ?
C23 C26 H26C 109.5 . . ?
H26A C26 H26C 109.5 . . ?
H26B C26 H26C 109.5 . . ?
C28 C27 C19 130.7(5) . . ?
C28 C27 H27 114.6 . . ?
C19 C27 H27 114.6 . . ?
C27 C28 C29 121.7(10) . . ?
C27 C28 C30 124.0(5) . . ?
C29 C28 C30 114.0(10) . . ?
N3 C29 C28 172(6) . . ?
C31 C30 C35 118.9(5) . . ?
C31 C30 C28 121.1(5) . . ?
C35 C30 C28 120.0(5) . . ?
C30 C31 C32 121.2(5) . . ?
C30 C31 H31 119.4 . . ?
C32 C31 H31 119.4 . . ?
C31 C32 C33 118.3(6) . . ?
C31 C32 C40 115.6(5) . . ?
C33 C32 C40 126.1(6) . . ?
C34 C33 C32 122.8(7) . . ?
C34 C33 H33 118.6 . . ?
C32 C33 H33 118.6 . . ?
C33 C34 C35 117.5(6) . . ?
C33 C34 C36 126.8(9) . . ?
C35 C34 C36 115.7(8) . . ?
C30 C35 C34 121.2(6) . . ?
C30 C35 H35 119.4 . . ?
C34 C35 H35 119.4 . . ?
C38 C36 C34 112.6(8) . . ?
C38 C36 C39 108.2(8) . . ?
C34 C36 C39 108.0(10) . . ?
C38 C36 C37 108.5(8) . . ?
C34 C36 C37 108.6(9) . . ?
C39 C36 C37 111.1(8) . . ?
C36 C37 H37A 109.5 . . ?
C36 C37 H37B 109.5 . . ?
H37A C37 H37B 109.5 . . ?
C36 C37 H37C 109.5 . . ?
H37A C37 H37C 109.5 . . ?
H37B C37 H37C 109.5 . . ?
C36 C38 H38A 109.5 . . ?
C36 C38 H38B 109.5 . . ?
H38A C38 H38B 109.5 . . ?
C36 C38 H38C 109.5 . . ?
H38A C38 H38C 109.5 . . ?
H38B C38 H38C 109.5 . . ?
C36 C39 H39A 109.5 . . ?
C36 C39 H39B 109.5 . . ?
H39A C39 H39B 109.5 . . ?
C36 C39 H39C 109.5 . . ?
H39A C39 H39C 109.5 . . ?
H39B C39 H39C 109.5 . . ?
C41 C40 C32 131.8(5) . . ?
C41 C40 H40 114.1 . . ?
C32 C40 H40 114.1 . . ?
C40 C41 C42 120.5(10) . . ?
C40 C41 C43 124.5(5) . . ?
C42 C41 C43 115.0(10) . . ?
N4 C42 C41 171(3) . . ?
C44 C43 C48 118.3(6) . . ?
C44 C43 C41 120.2(5) . . ?
C48 C43 C41 121.5(6) . . ?
C43 C44 C45 121.4(5) . . ?
C43 C44 H44 119.3 . . ?
C45 C44 H44 119.3 . . ?
C46 C45 C44 117.7(6) . . ?
C46 C45 C53 125.8(6) . . ?
C44 C45 C53 116.6(5) . . ?
C47 C46 C45 123.0(8) . . ?
C47 C46 H46 118.5 . . ?
C45 C46 H46 118.5 . . ?
C46 C47 C48 116.9(8) . . ?
C46 C47 C49 121.3(9) . . ?
C48 C47 C49 121.5(9) . . ?
C43 C48 C47 122.0(7) . . ?
C43 C48 H48 119.0 . . ?
C47 C48 H48 119.0 . . ?
C50 C49 C51 106.8(7) . . ?
C50 C49 C47 111.5(8) . . ?
C51 C49 C47 110.5(10) . . ?
C50 C49 C52 110.1(10) . . ?
C51 C49 C52 108.1(8) . . ?
C47 C49 C52 109.8(10) . . ?
C49 C50 H50A 109.5 . . ?
C49 C50 H50B 109.5 . . ?
H50A C50 H50B 109.5 . . ?
C49 C50 H50C 109.5 . . ?
H50A C50 H50C 109.5 . . ?
H50B C50 H50C 109.5 . . ?
C49 C51 H51A 109.5 . . ?
C49 C51 H51B 109.5 . . ?
H51A C51 H51B 109.5 . . ?
C49 C51 H51C 109.5 . . ?
H51A C51 H51C 109.5 . . ?
H51B C51 H51C 109.5 . . ?
C49 C52 H52A 109.5 . . ?
C49 C52 H52B 109.5 . . ?
H52A C52 H52B 109.5 . . ?
C49 C52 H52C 109.5 . . ?
H52A C52 H52C 109.5 . . ?
H52B C52 H52C 109.5 . . ?
C54 C53 C45 131.7(5) . . ?
C54 C53 H53 114.2 . . ?
C45 C53 H53 114.2 . . ?
C53 C54 C55 120.7(9) . . ?
C53 C54 C56 123.4(5) . . ?
C55 C54 C56 115.6(9) . . ?
N5 C55 C54 170.8(17) . . ?
C57 C56 C61 117.9(6) . . ?
C57 C56 C54 121.4(5) . . ?
C61 C56 C54 120.7(6) . . ?
C56 C57 C58 121.3(5) . . ?
C56 C57 H57 119.3 . . ?
C58 C57 H57 119.3 . . ?
C57 C58 C59 119.0(6) . . ?
C57 C58 C1 117.2(5) . . ?
C59 C58 C1 123.8(6) . . ?
C60 C59 C58 121.9(8) . . ?
C60 C59 H59 119.1 . . ?
C58 C59 H59 119.1 . . ?
C59 C60 C61 118.1(7) . . ?
C59 C60 C62 123.3(10) . . ?
C61 C60 C62 118.5(9) . . ?
C56 C61 C60 121.8(7) . . ?
C56 C61 H61 119.1 . . ?
C60 C61 H61 119.1 . . ?
C64 C62 C65 107.9(11) . . ?
C64 C62 C63 110.9(10) . . ?
C65 C62 C63 107.9(9) . . ?
C64 C62 C60 107.4(10) . . ?
C65 C62 C60 111.7(9) . . ?
C63 C62 C60 111.1(11) . . ?
C62 C63 H63A 109.5 . . ?
C62 C63 H63B 109.5 . . ?
H63A C63 H63B 109.5 . . ?
C62 C63 H63C 109.5 . . ?
H63A C63 H63C 109.5 . . ?
H63B C63 H63C 109.5 . . ?
C62 C64 H64A 109.5 . . ?
C62 C64 H64B 109.5 . . ?
H64A C64 H64B 109.5 . . ?
C62 C64 H64C 109.5 . . ?
H64A C64 H64C 109.5 . . ?
H64B C64 H64C 109.5 . . ?
C62 C65 H65A 109.5 . . ?
C62 C65 H65B 109.5 . . ?
H65A C65 H65B 109.5 . . ?
C62 C65 H65C 109.5 . . ?
H65A C65 H65C 109.5 . . ?
H65B C65 H65C 109.5 . . ?
C2D C1D C4D 132.7(8) . . ?
C2D C1D H1D 113.6 . . ?
C4D C1D H1D 113.6 . . ?
C1D C2D C3D 121.0(11) . . ?
C1D C2D C58D 123.8(8) . . ?
C3D C2D C58D 113.7(10) . . ?
N1D C3D C2D 163(2) . . ?
C57D C58D C59D 118.7(9) . . ?
C57D C58D C2D 121.5(8) . . ?
C59D C58D C2D 119.7(9) . . ?
C58D C57D C56D 121.5(8) . . ?
C58D C57D H57D 119.2 . . ?
C56D C57D H57D 119.2 . . ?
C57D C56D C61D 118.3(10) . . ?
C57D C56D C53D 115.8(9) . . ?
C61D C56D C53D 125.9(10) . . ?
C60D C61D C56D 122.3(12) . . ?
C60D C61D H61D 118.9 . . ?
C56D C61D H61D 118.9 . . ?
C61D C60D C59D 118.2(11) . . ?
C61D C60D C62D 123.5(15) . . ?
C59D C60D C62D 118.0(14) . . ?
C58D C59D C60D 120.9(10) . . ?
C58D C59D H59D 119.5 . . ?
C60D C59D H59D 119.5 . . ?
C64D C62D C65D 108.9(16) . . ?
C64D C62D C63D 111.9(15) . . ?
C65D C62D C63D 106.3(13) . . ?
C64D C62D C60D 108.1(16) . . ?
C65D C62D C60D 111.8(14) . . ?
C63D C62D C60D 109.9(14) . . ?
C62D C63D H63D 109.5 . . ?
C62D C63D H63E 109.5 . . ?
H63D C63D H63E 109.5 . . ?
C62D C63D H63F 109.5 . . ?
H63D C63D H63F 109.5 . . ?
H63E C63D H63F 109.5 . . ?
C62D C64D H64D 109.5 . . ?
C62D C64D H64E 109.5 . . ?
H64D C64D H64E 109.5 . . ?
C62D C64D H64F 109.5 . . ?
H64D C64D H64F 109.5 . . ?
H64E C64D H64F 109.5 . . ?
C62D C65D H65D 109.5 . . ?
C62D C65D H65E 109.5 . . ?
H65D C65D H65E 109.5 . . ?
C62D C65D H65F 109.5 . . ?
H65D C65D H65F 109.5 . . ?
H65E C65D H65F 109.5 . . ?
C54D C53D C56D 131.6(8) . . ?
C54D C53D H53D 114.2 . . ?
C56D C53D H53D 114.2 . . ?
C53D C54D C55D 119.9(14) . . ?
C53D C54D C45D 125.2(8) . . ?
C55D C54D C45D 114.7(14) . . ?
N5D C55D C54D 162(3) . . ?
C44D C45D C46D 116.8(9) . . ?
C44D C45D C54D 121.3(8) . . ?
C46D C45D C54D 121.9(9) . . ?
C45D C44D C43D 124.0(8) . . ?
C45D C44D H44D 118.0 . . ?
C43D C44D H44D 118.0 . . ?
C44D C43D C48D 117.4(9) . . ?
C44D C43D C40D 117.9(9) . . ?
C48D C43D C40D 124.7(10) . . ?
C47D C48D C43D 121.0(12) . . ?
C47D C48D H48D 119.5 . . ?
C43D C48D H48D 119.5 . . ?
C48D C47D C46D 119.2(11) . . ?
C48D C47D C49D 124.7(14) . . ?
C46D C47D C49D 115.6(13) . . ?
C45D C46D C47D 120.4(10) . . ?
C45D C46D H46D 119.8 . . ?
C47D C46D H46D 119.8 . . ?
C51D C49D C52D 108.0(15) . . ?
C51D C49D C47D 111.2(13) . . ?
C52D C49D C47D 105.6(14) . . ?
C51D C49D C50D 110.8(12) . . ?
C52D C49D C50D 111.9(12) . . ?
C47D C49D C50D 109.3(15) . . ?
C49D C50D H50D 109.5 . . ?
C49D C50D H50E 109.5 . . ?
H50D C50D H50E 109.5 . . ?
C49D C50D H50F 109.5 . . ?
H50D C50D H50F 109.5 . . ?
H50E C50D H50F 109.5 . . ?
C49D C51D H51D 109.5 . . ?
C49D C51D H51E 109.5 . . ?
H51D C51D H51E 109.5 . . ?
C49D C51D H51F 109.5 . . ?
H51D C51D H51F 109.5 . . ?
H51E C51D H51F 109.5 . . ?
C49D C52D H52D 109.5 . . ?
C49D C52D H52E 109.5 . . ?
H52D C52D H52E 109.5 . . ?
C49D C52D H52F 109.5 . . ?
H52D C52D H52F 109.5 . . ?
H52E C52D H52F 109.5 . . ?
C41D C40D C43D 132.7(8) . . ?
C41D C40D H40D 113.7 . . ?
C43D C40D H40D 113.7 . . ?
C40D C41D C42D 120.4(15) . . ?
C40D C41D C32D 124.3(8) . . ?
C42D C41D C32D 115.3(16) . . ?
N4D C42D C41D 165(6) . . ?
C33D C32D C31D 118.1(8) . . ?
C33D C32D C41D 121.1(8) . . ?
C31D C32D C41D 120.8(8) . . ?
C30D C31D C32D 122.2(8) . . ?
C30D C31D H31D 118.9 . . ?
C32D C31D H31D 118.9 . . ?
C31D C30D C35D 117.7(9) . . ?
C31D C30D C27D 116.9(9) . . ?
C35D C30D C27D 125.4(10) . . ?
C34D C35D C30D 122.3(11) . . ?
C34D C35D H35D 118.9 . . ?
C30D C35D H35D 118.9 . . ?
C35D C34D C33D 118.5(10) . . ?
C35D C34D C36D 127.4(13) . . ?
C33D C34D C36D 113.8(12) . . ?
C32D C33D C34D 120.8(10) . . ?
C32D C33D H33D 119.6 . . ?
C34D C33D H33D 119.6 . . ?
C39D C36D C37D 110.3(12) . . ?
C39D C36D C34D 108.3(14) . . ?
C37D C36D C34D 113.8(12) . . ?
C39D C36D C38D 106.4(11) . . ?
C37D C36D C38D 109.2(11) . . ?
C34D C36D C38D 108.6(13) . . ?
C36D C37D H37D 109.5 . . ?
C36D C37D H37E 109.5 . . ?
H37D C37D H37E 109.5 . . ?
C36D C37D H37F 109.5 . . ?
H37D C37D H37F 109.5 . . ?
H37E C37D H37F 109.5 . . ?
C36D C38D H38D 109.5 . . ?
C36D C38D H38E 109.5 . . ?
H38D C38D H38E 109.5 . . ?
C36D C38D H38F 109.5 . . ?
H38D C38D H38F 109.5 . . ?
H38E C38D H38F 109.5 . . ?
C36D C39D H39D 109.5 . . ?
C36D C39D H39E 109.5 . . ?
H39D C39D H39E 109.5 . . ?
C36D C39D H39F 109.5 . . ?
H39D C39D H39F 109.5 . . ?
H39E C39D H39F 109.5 . . ?
C28D C27D C30D 131.6(8) . . ?
C28D C27D H27D 114.2 . . ?
C30D C27D H27D 114.2 . . ?
C27D C28D C29D 119.4(16) . . ?
C27D C28D C19D 125.6(8) . . ?
C29D C28D C19D 115.0(16) . . ?
N3D C29D C28D 169(9) . . ?
C18D C19D C20D 117.4(9) . . ?
C18D C19D C28D 121.2(8) . . ?
C20D C19D C28D 121.4(9) . . ?
C19D C18D C17D 122.9(8) . . ?
C19D C18D H18D 118.5 . . ?
C17D C18D H18D 118.5 . . ?
C18D C17D C22D 118.5(9) . . ?
C18D C17D C14D 117.3(9) . . ?
C22D C17D C14D 124.2(10) . . ?
C21D C22D C17D 120.9(12) . . ?
C21D C22D H22D 119.6 . . ?
C17D C22D H22D 119.6 . . ?
C22D C21D C20D 118.0(12) . . ?
C22D C21D C23D 125.7(15) . . ?
C20D C21D C23D 115.9(14) . . ?
C19D C20D C21D 121.3(11) . . ?
C19D C20D H20D 119.4 . . ?
C21D C20D H20D 119.4 . . ?
C26D C23D C25D 108.4(15) . . ?
C26D C23D C24D 109.9(14) . . ?
C25D C23D C24D 108.9(16) . . ?
C26D C23D C21D 109.4(14) . . ?
C25D C23D C21D 111.1(15) . . ?
C24D C23D C21D 109.1(15) . . ?
C23D C24D H24D 109.5 . . ?
C23D C24D H24E 109.5 . . ?
H24D C24D H24E 109.5 . . ?
C23D C24D H24F 109.5 . . ?
H24D C24D H24F 109.5 . . ?
H24E C24D H24F 109.5 . . ?
C23D C25D H25D 109.5 . . ?
C23D C25D H25E 109.5 . . ?
H25D C25D H25E 109.5 . . ?
C23D C25D H25F 109.5 . . ?
H25D C25D H25F 109.5 . . ?
H25E C25D H25F 109.5 . . ?
C23D C26D H26D 109.5 . . ?
C23D C26D H26E 109.5 . . ?
H26D C26D H26E 109.5 . . ?
C23D C26D H26F 109.5 . . ?
H26D C26D H26F 109.5 . . ?
H26E C26D H26F 109.5 . . ?
C15D C14D C17D 130.9(8) . . ?
C15D C14D H14D 114.6 . . ?
C17D C14D H14D 114.6 . . ?
C14D C15D C16D 120.7(15) . . ?
C14D C15D C6D 124.1(8) . . ?
C16D C15D C6D 115.0(16) . . ?
N2D C16D C15D 170(10) . . ?
C5D C6D C7D 117.8(9) . . ?
C5D C6D C15D 120.0(8) . . ?
C7D C6D C15D 122.1(9) . . ?
C6D C5D C4D 123.0(8) . . ?
C6D C5D H5D 118.5 . . ?
C4D C5D H5D 118.5 . . ?
C5D C4D C9D 117.8(9) . . ?
C5D C4D C1D 117.7(9) . . ?
C9D C4D C1D 124.4(10) . . ?
C8D C9D C4D 121.3(12) . . ?
C8D C9D H9D 119.3 . . ?
C4D C9D H9D 119.3 . . ?
C9D C8D C7D 118.5(10) . . ?
C9D C8D C10D 125.6(14) . . ?
C7D C8D C10D 115.5(13) . . ?
C6D C7D C8D 121.2(10) . . ?
C6D C7D H7D 119.4 . . ?
C8D C7D H7D 119.4 . . ?
C13D C10D C11D 108.5(11) . . ?
C13D C10D C8D 110.2(14) . . ?
C11D C10D C8D 112.9(12) . . ?
C13D C10D C12D 109.8(15) . . ?
C11D C10D C12D 108.7(13) . . ?
C8D C10D C12D 106.7(14) . . ?
C10D C11D H11D 109.5 . . ?
C10D C11D H11E 109.5 . . ?
H11D C11D H11E 109.5 . . ?
C10D C11D H11F 109.5 . . ?
H11D C11D H11F 109.5 . . ?
H11E C11D H11F 109.5 . . ?
C10D C12D H12D 109.5 . . ?
C10D C12D H12E 109.5 . . ?
H12D C12D H12E 109.5 . . ?
C10D C12D H12F 109.5 . . ?
H12D C12D H12F 109.5 . . ?
H12E C12D H12F 109.5 . . ?
C10D C13D H13D 109.5 . . ?
C10D C13D H13E 109.5 . . ?
H13D C13D H13E 109.5 . . ?
C10D C13D H13F 109.5 . . ?
H13D C13D H13F 109.5 . . ?
H13E C13D H13F 109.5 . . ?
C66 N6 C74 108.2(3) . . ?
C66 N6 C70 110.8(3) . . ?
C74 N6 C70 109.8(3) . . ?
C66 N6 C78 115.3(4) . . ?
C74 N6 C78 107.4(4) . . ?
C70 N6 C78 105.2(3) . . ?
C66 N6 C78D 95.6(8) . . ?
C74 N6 C78D 126.9(9) . . ?
C70 N6 C78D 104.3(8) . . ?
N6 C66 C67 117.0(3) . . ?
N6 C66 H66A 108.1 . . ?
C67 C66 H66A 108.1 . . ?
N6 C66 H66B 108.1 . . ?
C67 C66 H66B 108.1 . . ?
H66A C66 H66B 107.3 . . ?
C68 C67 C66 111.5(4) . . ?
C68 C67 H67A 109.3 . . ?
C66 C67 H67A 109.3 . . ?
C68 C67 H67B 109.3 . . ?
C66 C67 H67B 109.3 . . ?
H67A C67 H67B 108.0 . . ?
C67 C68 C69 112.8(4) . . ?
C67 C68 H68A 109.0 . . ?
C69 C68 H68A 109.0 . . ?
C67 C68 H68B 109.0 . . ?
C69 C68 H68B 109.0 . . ?
H68A C68 H68B 107.8 . . ?
C68 C69 H69A 109.5 . . ?
C68 C69 H69B 109.5 . . ?
H69A C69 H69B 109.5 . . ?
C68 C69 H69C 109.5 . . ?
H69A C69 H69C 109.5 . . ?
H69B C69 H69C 109.5 . . ?
C71 C70 N6 115.4(3) . . ?
C71 C70 H70A 108.4 . . ?
N6 C70 H70A 108.4 . . ?
C71 C70 H70B 108.4 . . ?
N6 C70 H70B 108.4 . . ?
H70A C70 H70B 107.5 . . ?
C70 C71 C72 110.2(4) . . ?
C70 C71 H71A 109.6 . . ?
C72 C71 H71A 109.6 . . ?
C70 C71 H71B 109.6 . . ?
C72 C71 H71B 109.6 . . ?
H71A C71 H71B 108.1 . . ?
C73 C72 C71 113.3(5) . . ?
C73 C72 H72A 108.9 . . ?
C71 C72 H72A 108.9 . . ?
C73 C72 H72B 108.9 . . ?
C71 C72 H72B 108.9 . . ?
H72A C72 H72B 107.7 . . ?
C72 C73 H73A 109.5 . . ?
C72 C73 H73B 109.5 . . ?
H73A C73 H73B 109.5 . . ?
C72 C73 H73C 109.5 . . ?
H73A C73 H73C 109.5 . . ?
H73B C73 H73C 109.5 . . ?
N6 C74 C75 116.6(3) . . ?
N6 C74 H74A 108.1 . . ?
C75 C74 H74A 108.1 . . ?
N6 C74 H74B 108.1 . . ?
C75 C74 H74B 108.1 . . ?
H74A C74 H74B 107.3 . . ?
C76 C75 C74 110.9(4) . . ?
C76 C75 H75A 109.5 . . ?
C74 C75 H75A 109.5 . . ?
C76 C75 H75B 109.5 . . ?
C74 C75 H75B 109.5 . . ?
H75A C75 H75B 108.0 . . ?
C77 C76 C75 113.6(6) . . ?
C77 C76 H76A 108.9 . . ?
C75 C76 H76A 108.9 . . ?
C77 C76 H76B 108.9 . . ?
C75 C76 H76B 108.9 . . ?
H76A C76 H76B 107.7 . . ?
C76 C77 H77A 109.5 . . ?
C76 C77 H77B 109.5 . . ?
H77A C77 H77B 109.5 . . ?
C76 C77 H77C 109.5 . . ?
H77A C77 H77C 109.5 . . ?
H77B C77 H77C 109.5 . . ?
C79 C78 N6 115.6(5) . . ?
C79 C78 H78A 108.4 . . ?
N6 C78 H78A 108.4 . . ?
C79 C78 H78B 108.4 . . ?
N6 C78 H78B 108.4 . . ?
H78A C78 H78B 107.4 . . ?
C80 C79 C78 111.2(5) . . ?
C80 C79 H79A 109.4 . . ?
C78 C79 H79A 109.4 . . ?
C80 C79 H79B 109.4 . . ?
C78 C79 H79B 109.4 . . ?
H79A C79 H79B 108.0 . . ?
C81 C80 C79 113.6(6) . . ?
C81 C80 H80A 108.8 . . ?
C79 C80 H80A 108.8 . . ?
C81 C80 H80B 108.8 . . ?
C79 C80 H80B 108.8 . . ?
H80A C80 H80B 107.7 . . ?
C80 C81 H81A 106.4 . . ?
C80 C81 H81B 110.2 . . ?
H81A C81 H81B 109.5 . . ?
C80 C81 H81C 111.8 . . ?
H81A C81 H81C 109.5 . . ?
H81B C81 H81C 109.5 . . ?
C79D C78D N6 115.4(15) . . ?
C79D C78D H78C 108.4 . . ?
N6 C78D H78C 108.4 . . ?
C79D C78D H78D 108.4 . . ?
N6 C78D H78D 108.4 . . ?
H78C C78D H78D 107.5 . . ?
C80D C79D C78D 109.2(14) . . ?
C80D C79D H79C 109.8 . . ?
C78D C79D H79C 109.8 . . ?
C80D C79D H79D 109.8 . . ?
C78D C79D H79D 109.8 . . ?
H79C C79D H79D 108.3 . . ?
C81D C80D C79D 112.8(16) . . ?
C81D C80D H80C 109.0 . . ?
C79D C80D H80C 109.0 . . ?
C81D C80D H80D 109.0 . . ?
C79D C80D H80D 109.0 . . ?
H80C C80D H80D 107.8 . . ?
C80D C81D H81D 109.5 . . ?
C80D C81D H81E 109.5 . . ?
H81D C81D H81E 109.5 . . ?
C80D C81D H81F 109.5 . . ?
H81D C81D H81F 109.5 . . ?
H81E C81D H81F 109.5 . . ?
O2 P1 O1 114.62(16) . . ?
O2 P1 O3 112.59(17) . . ?
O1 P1 O3 109.91(14) . . ?
O2 P1 C83 107.49(16) . . ?
O1 P1 C83 107.83(16) . . ?
O3 P1 C83 103.68(17) . . ?
P1 O3 H3O 109.5 . . ?
C84 C83 P1 126.7(3) . . ?
C84 C83 H83 116.6 . . ?
P1 C83 H83 116.6 . . ?
C83 C84 C85 128.9(5) . . ?
C83 C84 C85D 118.6(14) . . ?
C83 C84 H84 115.6 . . ?
C85 C84 H84 115.6 . . ?
C83 C84 H84D 120.7 . . ?
C85D C84 H84D 120.7 . . ?
C97 C85 C86 117.8(7) . . ?
C97 C85 C84 122.0(6) . . ?
C86 C85 C84 120.1(6) . . ?
C87 C86 C85 120.9(6) . . ?
C87 C86 H86 119.5 . . ?
C85 C86 H86 119.5 . . ?
C86 C87 C95 119.7(5) . . ?
C86 C87 C88 129.2(5) . . ?
C95 C87 C88 111.1(5) . . ?
C87 C88 C89 101.6(4) . . ?
C87 C88 C99 111.6(5) . . ?
C89 C88 C99 111.9(5) . . ?
C87 C88 C98 110.6(6) . . ?
C89 C88 C98 111.3(5) . . ?
C99 C88 C98 109.6(6) . . ?
C90 C89 C94 120.0 . . ?
C90 C89 C88 129.0(3) . . ?
C94 C89 C88 110.9(3) . . ?
C89 C90 C91 120.0 . . ?
C89 C90 H90 120.0 . . ?
C91 C90 H90 120.0 . . ?
C90 C91 C92 120.0 . . ?
C90 C91 H91 120.0 . . ?
C92 C91 H91 120.0 . . ?
C93 C92 C91 120.0 . . ?
C93 C92 H92 120.0 . . ?
C91 C92 H92 120.0 . . ?
C94 C93 C92 120.0 . . ?
C94 C93 H93 120.0 . . ?
C92 C93 H93 120.0 . . ?
C93 C94 C89 120.0 . . ?
C93 C94 C95 131.2(4) . . ?
C89 C94 C95 108.8(3) . . ?
C96 C95 C87 119.9(5) . . ?
C96 C95 C94 132.5(5) . . ?
C87 C95 C94 107.6(5) . . ?
C95 C96 C97 119.3(6) . . ?
C95 C96 H96 120.4 . . ?
C97 C96 H96 120.4 . . ?
C96 C97 C85 122.2(6) . . ?
C96 C97 H97 118.9 . . ?
C85 C97 H97 118.9 . . ?
C88 C98 H98A 109.5 . . ?
C88 C98 H98B 109.5 . . ?
H98A C98 H98B 109.5 . . ?
C88 C98 H98C 109.5 . . ?
H98A C98 H98C 109.5 . . ?
H98B C98 H98C 109.5 . . ?
C88 C99 H99A 109.5 . . ?
C88 C99 H99B 109.5 . . ?
H99A C99 H99B 109.5 . . ?
C88 C99 H99C 109.5 . . ?
H99A C99 H99C 109.5 . . ?
H99B C99 H99C 109.5 . . ?
C97D C85D C86D 119.4(18) . . ?
C97D C85D C84 114(2) . . ?
C86D C85D C84 125(2) . . ?
C87D C86D C85D 119.9(18) . . ?
C87D C86D H86D 120.0 . . ?
C85D C86D H86D 120.0 . . ?
C86D C87D C95D 119.3(14) . . ?
C86D C87D C88D 128.8(16) . . ?
C95D C87D C88D 111.5(12) . . ?
C87D C88D C99D 108.0(15) . . ?
C87D C88D C89D 100.8(12) . . ?
C99D C88D C89D 114.3(16) . . ?
C87D C88D C98D 111.2(17) . . ?
C99D C88D C98D 109.4(18) . . ?
C89D C88D C98D 112.8(16) . . ?
C90D C89D C94D 120.0 . . ?
C90D C89D C88D 128.7(9) . . ?
C94D C89D C88D 111.2(9) . . ?
C89D C90D C91D 120.0 . . ?
C89D C90D H90D 120.0 . . ?
C91D C90D H90D 120.0 . . ?
C90D C91D C92D 120.0 . . ?
C90D C91D H91D 120.0 . . ?
C92D C91D H91D 120.0 . . ?
C93D C92D C91D 120.0 . . ?
C93D C92D H92D 120.0 . . ?
C91D C92D H92D 120.0 . . ?
C92D C93D C94D 120.0 . . ?
C92D C93D H93D 120.0 . . ?
C94D C93D H93D 120.0 . . ?
C93D C94D C89D 120.0 . . ?
C93D C94D C95D 131.3(10) . . ?
C89D C94D C95D 108.7(10) . . ?
C96D C95D C87D 121.5(14) . . ?
C96D C95D C94D 130.8(17) . . ?
C87D C95D C94D 107.4(13) . . ?
C95D C96D C97D 118.4(17) . . ?
C95D C96D H96D 120.8 . . ?
C97D C96D H96D 120.8 . . ?
C85D C97D C96D 120.9(18) . . ?
C85D C97D H97D 119.6 . . ?
C96D C97D H97D 119.6 . . ?
C88D C98D H98D 109.5 . . ?
C88D C98D H98E 109.5 . . ?
H98D C98D H98E 109.5 . . ?
C88D C98D H98F 109.5 . . ?
H98D C98D H98F 109.5 . . ?
H98E C98D H98F 109.5 . . ?
C88D C99D H99D 109.5 . . ?
C88D C99D H99E 109.5 . . ?
H99D C99D H99E 109.5 . . ?
C88D C99D H99F 109.5 . . ?
H99D C99D H99F 109.5 . . ?
H99E C99D H99F 109.5 . . ?

loop_
_geom_bond_atom_site_label_1
_geom_bond_atom_site_label_2
_geom_bond_distance
_geom_bond_site_symmetry_2
_geom_bond_publ_flag
C1S C2S 1.519(9) . ?
C1S H1SA 0.9800 . ?
C1S H1SB 0.9800 . ?
C1S H1SC 0.9800 . ?
C2S C3S 1.452(9) . ?
C2S H2SA 0.9900 . ?
C2S H2SB 0.9900 . ?
C3S C4S 1.468(9) . ?
C3S H3SA 0.9900 . ?
C3S H3SB 0.9900 . ?
C4S C5S 1.435(10) . ?
C4S H4SA 0.9900 . ?
C4S H4SB 0.9900 . ?
C5S C6S 1.519(12) . ?
C5S H5SA 0.9900 . ?
C5S H5SB 0.9900 . ?
C6S H6SA 0.9800 . ?
C6S H6SB 0.9800 . ?
C6S H6SC 0.9800 . ?
C7S C8S 1.592(19) . ?
C7S H7SA 0.9800 . ?
C7S H7SB 0.9800 . ?
C7S H7SC 0.9800 . ?
C8S C9S 1.487(18) . ?
C8S H8SA 0.9900 . ?
C8S H8SB 0.9900 . ?
C9S C10S 1.487(14) . ?
C9S H9SA 0.9900 . ?
C9S H9SB 0.9900 . ?
C10S C11S 1.439(17) . ?
C10S H10A 0.9900 . ?
C10S H10B 0.9900 . ?
C11S C12S 1.562(19) . ?
C11S H11G 0.9900 . ?
C11S H11H 0.9900 . ?
C12S H12G 0.9800 . ?
C12S H12H 0.9800 . ?
C12S H12I 0.9800 . ?
C1 C2 1.345(7) . ?
C1 C58 1.449(8) . ?
C1 H1 0.9500 . ?
C2 C3 1.445(8) . ?
C2 C4 1.501(7) . ?
C3 N1 1.133(8) . ?
C4 C5 1.382(7) . ?
C4 C9 1.401(8) . ?
C5 C6 1.393(7) . ?
C5 H5 0.9500 . ?
C6 C7 1.395(9) . ?
C6 C14 1.459(8) . ?
C7 C8 1.363(11) . ?
C7 H7 0.9500 . ?
C8 C9 1.422(12) . ?
C8 C10 1.531(8) . ?
C9 H9 0.9500 . ?
C10 C11 1.525(10) . ?
C10 C13 1.527(10) . ?
C10 C12 1.537(10) . ?
C11 H11A 0.9800 . ?
C11 H11B 0.9800 . ?
C11 H11C 0.9800 . ?
C12 H12A 0.9800 . ?
C12 H12B 0.9800 . ?
C12 H12C 0.9800 . ?
C13 H13A 0.9800 . ?
C13 H13B 0.9800 . ?
C13 H13C 0.9800 . ?
C14 C15 1.344(7) . ?
C14 H14 0.9500 . ?
C15 C16 1.441(11) . ?
C15 C17 1.506(7) . ?
C16 N2 1.148(12) . ?
C17 C18 1.389(7) . ?
C17 C22 1.391(8) . ?
C18 C19 1.394(7) . ?
C18 H18 0.9500 . ?
C19 C20 1.411(9) . ?
C19 C27 1.446(8) . ?
C20 C21 1.361(12) . ?
C20 H20 0.9500 . ?
C21 C22 1.434(14) . ?
C21 C23 1.535(8) . ?
C22 H22 0.9500 . ?
C23 C26 1.522(9) . ?
C23 C24 1.522(10) . ?
C23 C25 1.528(9) . ?
C24 H24A 0.9800 . ?
C24 H24B 0.9800 . ?
C24 H24C 0.9800 . ?
C25 H25A 0.9800 . ?
C25 H25B 0.9800 . ?
C25 H25C 0.9800 . ?
C26 H26A 0.9800 . ?
C26 H26B 0.9800 . ?
C26 H26C 0.9800 . ?
C27 C28 1.337(7) . ?
C27 H27 0.9500 . ?
C28 C29 1.450(10) . ?
C28 C30 1.504(7) . ?
C29 N3 1.144(12) . ?
C30 C31 1.387(7) . ?
C30 C35 1.394(8) . ?
C31 C32 1.393(8) . ?
C31 H31 0.9500 . ?
C32 C33 1.401(8) . ?
C32 C40 1.464(8) . ?
C33 C34 1.364(11) . ?
C33 H33 0.9500 . ?
C34 C35 1.424(11) . ?
C34 C36 1.525(8) . ?
C35 H35 0.9500 . ?
C36 C38 1.524(10) . ?
C36 C39 1.531(10) . ?
C36 C37 1.541(10) . ?
C37 H37A 0.9800 . ?
C37 H37B 0.9800 . ?
C37 H37C 0.9800 . ?
C38 H38A 0.9800 . ?
C38 H38B 0.9800 . ?
C38 H38C 0.9800 . ?
C39 H39A 0.9800 . ?
C39 H39B 0.9800 . ?
C39 H39C 0.9800 . ?
C40 C41 1.341(7) . ?
C40 H40 0.9500 . ?
C41 C42 1.451(10) . ?
C41 C43 1.486(7) . ?
C42 N4 1.145(11) . ?
C43 C44 1.393(7) . ?
C43 C48 1.406(9) . ?
C44 C45 1.418(7) . ?
C44 H44 0.9500 . ?
C45 C46 1.405(9) . ?
C45 C53 1.447(8) . ?
C46 C47 1.381(11) . ?
C46 H46 0.9500 . ?
C47 C48 1.417(12) . ?
C47 C49 1.536(8) . ?
C48 H48 0.9500 . ?
C49 C50 1.528(10) . ?
C49 C51 1.535(10) . ?
C49 C52 1.547(9) . ?
C50 H50A 0.9800 . ?
C50 H50B 0.9800 . ?
C50 H50C 0.9800 . ?
C51 H51A 0.9800 . ?
C51 H51B 0.9800 . ?
C51 H51C 0.9800 . ?
C52 H52A 0.9800 . ?
C52 H52B 0.9800 . ?
C52 H52C 0.9800 . ?
C53 C54 1.337(7) . ?
C53 H53 0.9500 . ?
C54 C55 1.454(9) . ?
C54 C56 1.493(7) . ?
C55 N5 1.148(9) . ?
C56 C57 1.389(7) . ?
C56 C61 1.402(9) . ?
C57 C58 1.396(8) . ?
C57 H57 0.9500 . ?
C58 C59 1.400(9) . ?
C59 C60 1.365(12) . ?
C59 H59 0.9500 . ?
C60 C61 1.413(12) . ?
C60 C62 1.535(8) . ?
C61 H61 0.9500 . ?
C62 C64 1.508(10) . ?
C62 C65 1.524(10) . ?
C62 C63 1.533(10) . ?
C63 H63A 0.9800 . ?
C63 H63B 0.9800 . ?
C63 H63C 0.9800 . ?
C64 H64A 0.9800 . ?
C64 H64B 0.9800 . ?
C64 H64C 0.9800 . ?
C65 H65A 0.9800 . ?
C65 H65B 0.9800 . ?
C65 H65C 0.9800 . ?
C1D C2D 1.339(9) . ?
C1D C4D 1.435(12) . ?
C1D H1D 0.9500 . ?
C2D C3D 1.452(11) . ?
C2D C58D 1.499(10) . ?
C3D N1D 1.145(10) . ?
C58D C57D 1.386(10) . ?
C58D C59D 1.399(12) . ?
C57D C56D 1.394(10) . ?
C57D H57D 0.9500 . ?
C56D C61D 1.414(12) . ?
C56D C53D 1.450(13) . ?
C61D C60D 1.356(15) . ?
C61D H61D 0.9500 . ?
C60D C59D 1.429(16) . ?
C60D C62D 1.535(11) . ?
C59D H59D 0.9500 . ?
C62D C64D 1.515(13) . ?
C62D C65D 1.520(13) . ?
C62D C63D 1.533(12) . ?
C63D H63D 0.9800 . ?
C63D H63E 0.9800 . ?
C63D H63F 0.9800 . ?
C64D H64D 0.9800 . ?
C64D H64E 0.9800 . ?
C64D H64F 0.9800 . ?
C65D H65D 0.9800 . ?
C65D H65E 0.9800 . ?
C65D H65F 0.9800 . ?
C53D C54D 1.344(10) . ?
C53D H53D 0.9500 . ?
C54D C55D 1.467(12) . ?
C54D C45D 1.488(10) . ?
C55D N5D 1.156(13) . ?
C45D C44D 1.381(9) . ?
C45D C46D 1.400(12) . ?
C44D C43D 1.397(10) . ?
C44D H44D 0.9500 . ?
C43D C48D 1.409(12) . ?
C43D C40D 1.437(12) . ?
C48D C47D 1.349(15) . ?
C48D H48D 0.9500 . ?
C47D C46D 1.445(16) . ?
C47D C49D 1.537(11) . ?
C46D H46D 0.9500 . ?
C49D C51D 1.525(13) . ?
C49D C52D 1.532(12) . ?
C49D C50D 1.537(13) . ?
C50D H50D 0.9800 . ?
C50D H50E 0.9800 . ?
C50D H50F 0.9800 . ?
C51D H51D 0.9800 . ?
C51D H51E 0.9800 . ?
C51D H51F 0.9800 . ?
C52D H52D 0.9800 . ?
C52D H52E 0.9800 . ?
C52D H52F 0.9800 . ?
C40D C41D 1.342(9) . ?
C40D H40D 0.9500 . ?
C41D C42D 1.457(13) . ?
C41D C32D 1.489(9) . ?
C42D N4D 1.151(14) . ?
C32D C33D 1.392(12) . ?
C32D C31D 1.399(9) . ?
C31D C30D 1.392(10) . ?
C31D H31D 0.9500 . ?
C30D C35D 1.415(12) . ?
C30D C27D 1.445(12) . ?
C35D C34D 1.350(15) . ?
C35D H35D 0.9500 . ?
C34D C33D 1.436(16) . ?
C34D C36D 1.527(11) . ?
C33D H33D 0.9500 . ?
C36D C39D 1.517(13) . ?
C36D C37D 1.517(12) . ?
C36D C38D 1.539(13) . ?
C37D H37D 0.9800 . ?
C37D H37E 0.9800 . ?
C37D H37F 0.9800 . ?
C38D H38D 0.9800 . ?
C38D H38E 0.9800 . ?
C38D H38F 0.9800 . ?
C39D H39D 0.9800 . ?
C39D H39E 0.9800 . ?
C39D H39F 0.9800 . ?
C27D C28D 1.349(10) . ?
C27D H27D 0.9500 . ?
C28D C29D 1.456(13) . ?
C28D C19D 1.481(10) . ?
C29D N3D 1.146(15) . ?
C19D C18D 1.375(9) . ?
C19D C20D 1.403(12) . ?
C18D C17D 1.378(10) . ?
C18D H18D 0.9500 . ?
C17D C22D 1.412(12) . ?
C17D C14D 1.453(12) . ?
C22D C21D 1.363(16) . ?
C22D H22D 0.9500 . ?
C21D C20D 1.428(16) . ?
C21D C23D 1.535(11) . ?
C20D H20D 0.9500 . ?
C23D C26D 1.523(12) . ?
C23D C25D 1.524(12) . ?
C23D C24D 1.531(12) . ?
C24D H24D 0.9800 . ?
C24D H24E 0.9800 . ?
C24D H24F 0.9800 . ?
C25D H25D 0.9800 . ?
C25D H25E 0.9800 . ?
C25D H25F 0.9800 . ?
C26D H26D 0.9800 . ?
C26D H26E 0.9800 . ?
C26D H26F 0.9800 . ?
C14D C15D 1.349(10) . ?
C14D H14D 0.9500 . ?
C15D C16D 1.447(13) . ?
C15D C6D 1.495(9) . ?
C16D N2D 1.148(14) . ?
C6D C5D 1.371(9) . ?
C6D C7D 1.395(12) . ?
C5D C4D 1.392(10) . ?
C5D H5D 0.9500 . ?
C4D C9D 1.418(12) . ?
C9D C8D 1.357(15) . ?
C9D H9D 0.9500 . ?
C8D C7D 1.432(16) . ?
C8D C10D 1.535(11) . ?
C7D H7D 0.9500 . ?
C10D C13D 1.523(13) . ?
C10D C11D 1.532(13) . ?
C10D C12D 1.539(12) . ?
C11D H11D 0.9800 . ?
C11D H11E 0.9800 . ?
C11D H11F 0.9800 . ?
C12D H12D 0.9800 . ?
C12D H12E 0.9800 . ?
C12D H12F 0.9800 . ?
C13D H13D 0.9800 . ?
C13D H13E 0.9800 . ?
C13D H13F 0.9800 . ?
N6 C66 1.511(5) . ?
N6 C74 1.516(6) . ?
N6 C70 1.525(5) . ?
N6 C78 1.533(7) . ?
N6 C78D 1.59(2) . ?
C66 C67 1.513(6) . ?
C66 H66A 0.9900 . ?
C66 H66B 0.9900 . ?
C67 C68 1.508(6) . ?
C67 H67A 0.9900 . ?
C67 H67B 0.9900 . ?
C68 C69 1.516(7) . ?
C68 H68A 0.9900 . ?
C68 H68B 0.9900 . ?
C69 H69A 0.9800 . ?
C69 H69B 0.9800 . ?
C69 H69C 0.9800 . ?
C70 C71 1.502(5) . ?
C70 H70A 0.9900 . ?
C70 H70B 0.9900 . ?
C71 C72 1.508(6) . ?
C71 H71A 0.9900 . ?
C71 H71B 0.9900 . ?
C72 C73 1.504(7) . ?
C72 H72A 0.9900 . ?
C72 H72B 0.9900 . ?
C73 H73A 0.9800 . ?
C73 H73B 0.9800 . ?
C73 H73C 0.9800 . ?
C74 C75 1.546(6) . ?
C74 H74A 0.9900 . ?
C74 H74B 0.9900 . ?
C75 C76 1.528(7) . ?
C75 H75A 0.9900 . ?
C75 H75B 0.9900 . ?
C76 C77 1.487(8) . ?
C76 H76A 0.9900 . ?
C76 H76B 0.9900 . ?
C77 H77A 0.9800 . ?
C77 H77B 0.9800 . ?
C77 H77C 0.9800 . ?
C78 C79 1.520(7) . ?
C78 H78A 0.9900 . ?
C78 H78B 0.9900 . ?
C79 C80 1.512(7) . ?
C79 H79A 0.9900 . ?
C79 H79B 0.9900 . ?
C80 C81 1.499(10) . ?
C80 H80A 0.9900 . ?
C80 H80B 0.9900 . ?
C81 H81A 0.9800 . ?
C81 H81B 0.9800 . ?
C81 H81C 0.9800 . ?
C78D C79D 1.527(14) . ?
C78D H78C 0.9900 . ?
C78D H78D 0.9900 . ?
C79D C80D 1.514(14) . ?
C79D H79C 0.9900 . ?
C79D H79D 0.9900 . ?
C80D C81D 1.507(15) . ?
C80D H80C 0.9900 . ?
C80D H80D 0.9900 . ?
C81D H81D 0.9800 . ?
C81D H81E 0.9800 . ?
C81D H81F 0.9800 . ?
P1 O2 1.472(3) . ?
P1 O1 1.527(2) . ?
P1 O3 1.543(3) . ?
P1 C83 1.778(4) . ?
O3 H3O 0.8400 . ?
C83 C84 1.331(5) . ?
C83 H83 0.9500 . ?
C84 C85 1.454(9) . ?
C84 C85D 1.49(3) . ?
C84 H84 0.9500 . ?
C84 H84D 0.9500 . ?
C85 C97 1.394(8) . ?
C85 C86 1.403(7) . ?
C86 C87 1.377(7) . ?
C86 H86 0.9500 . ?
C87 C95 1.421(8) . ?
C87 C88 1.497(7) . ?
C88 C89 1.523(7) . ?
C88 C99 1.525(9) . ?
C88 C98 1.534(8) . ?
C89 C90 1.3900 . ?
C89 C94 1.3900 . ?
C90 C91 1.3900 . ?
C90 H90 0.9500 . ?
C91 C92 1.3900 . ?
C91 H91 0.9500 . ?
C92 C93 1.3900 . ?
C92 H92 0.9500 . ?
C93 C94 1.3900 . ?
C93 H93 0.9500 . ?
C94 C95 1.463(6) . ?
C95 C96 1.376(9) . ?
C96 C97 1.385(8) . ?
C96 H96 0.9500 . ?
C97 H97 0.9500 . ?
C98 H98A 0.9800 . ?
C98 H98B 0.9800 . ?
C98 H98C 0.9800 . ?
C99 H99A 0.9800 . ?
C99 H99B 0.9800 . ?
C99 H99C 0.9800 . ?
C85D C97D 1.393(17) . ?
C85D C86D 1.402(16) . ?
C86D C87D 1.374(15) . ?
C86D H86D 0.9500 . ?
C87D C95D 1.415(16) . ?
C87D C88D 1.503(15) . ?
C88D C99D 1.522(17) . ?
C88D C89D 1.524(14) . ?
C88D C98D 1.536(16) . ?
C89D C90D 1.3900 . ?
C89D C94D 1.3900 . ?
C90D C91D 1.3900 . ?
C90D H90D 0.9500 . ?
C91D C92D 1.3900 . ?
C91D H91D 0.9500 . ?
C92D C93D 1.3900 . ?
C92D H92D 0.9500 . ?
C93D C94D 1.3900 . ?
C93D H93D 0.9500 . ?
C94D C95D 1.463(13) . ?
C95D C96D 1.364(16) . ?
C96D C97D 1.402(16) . ?
C96D H96D 0.9500 . ?
C97D H97D 0.9500 . ?
C98D H98D 0.9800 . ?
C98D H98E 0.9800 . ?
C98D H98F 0.9800 . ?
C99D H99D 0.9800 . ?
C99D H99E 0.9800 . ?
C99D H99F 0.9800 . ?

loop_
_geom_hbond_atom_site_label_D
_geom_hbond_atom_site_label_H
_geom_hbond_atom_site_label_A
_geom_hbond_distance_DH
_geom_hbond_distance_HA
_geom_hbond_distance_DA
_geom_hbond_angle_DHA
_geom_hbond_site_symmetry_A
_geom_hbond_publ_flag
C66 H66B N4D^b 0.99 2.67 3.611(15) 158.0 2_656 yes
C70 H70B O2 0.99 2.47 3.364(5) 149.4 . yes
C74 H74A N4^a 0.99 2.55 3.508(16) 162.5 2_656 yes
C74 H74A N4D^b 0.99 2.65 3.59(3) 159.2 2_656 yes
C78^a H78A^a O2 0.99 2.20 3.160(7) 162.0 . yes
C79D^b H79C^b N1D^b 0.99 2.48 3.31(3) 140.6 2_766 yes
O3 H3O O1 0.84 1.67 2.456(4) 155.3 2_666 yes

loop_
_geom_torsion_atom_site_label_1
_geom_torsion_atom_site_label_2
_geom_torsion_atom_site_label_3
_geom_torsion_atom_site_label_4
_geom_torsion
_geom_torsion_site_symmetry_1
_geom_torsion_site_symmetry_2
_geom_torsion_site_symmetry_3
_geom_torsion_site_symmetry_4
_geom_torsion_publ_flag
C1S C2S C3S C4S -179.8(6) . . . . ?
C2S C3S C4S C5S 176.0(9) . . . . ?
C3S C4S C5S C6S 175.0(10) . . . . ?
C7S C8S C9S C10S 175(3) . . . . ?
C8S C9S C10S C11S 177(6) . . . . ?
C9S C10S C11S C12S 180(4) . . . . ?
C58 C1 C2 C3 -12.8(12) . . . . ?
C58 C1 C2 C4 -179.8(7) . . . . ?
C1 C2 C3 N1 172(4) . . . . ?
C4 C2 C3 N1 -20(4) . . . . ?
C1 C2 C4 C5 9.8(12) . . . . ?
C3 C2 C4 C5 -158.3(7) . . . . ?
C1 C2 C4 C9 -170.3(9) . . . . ?
C3 C2 C4 C9 21.6(11) . . . . ?
C9 C4 C5 C6 0.6(11) . . . . ?
C2 C4 C5 C6 -179.5(7) . . . . ?
C4 C5 C6 C7 1.8(12) . . . . ?
C4 C5 C6 C14 178.9(6) . . . . ?
C5 C6 C7 C8 -2(2) . . . . ?
C14 C6 C7 C8 -179.0(16) . . . . ?
C6 C7 C8 C9 0(3) . . . . ?
C6 C7 C8 C10 -179.3(15) . . . . ?
C5 C4 C9 C8 -2.8(19) . . . . ?
C2 C4 C9 C8 177.4(15) . . . . ?
C7 C8 C9 C4 2(3) . . . . ?
C10 C8 C9 C4 -178.1(13) . . . . ?
C7 C8 C10 C11 -23(2) . . . . ?
C9 C8 C10 C11 157.2(19) . . . . ?
C7 C8 C10 C13 -145(2) . . . . ?
C9 C8 C10 C13 36(2) . . . . ?
C7 C8 C10 C12 95(2) . . . . ?
C9 C8 C10 C12 -84(2) . . . . ?
C5 C6 C14 C15 155.5(7) . . . . ?
C7 C6 C14 C15 -27.7(13) . . . . ?
C6 C14 C15 C16 2(4) . . . . ?
C6 C14 C15 C17 -179.0(6) . . . . ?
C14 C15 C17 C18 17.7(11) . . . . ?
C16 C15 C17 C18 -164(4) . . . . ?
C14 C15 C17 C22 -163.7(8) . . . . ?
C16 C15 C17 C22 15(4) . . . . ?
C22 C17 C18 C19 0.0(11) . . . . ?
C15 C17 C18 C19 178.6(7) . . . . ?
C17 C18 C19 C20 4.1(12) . . . . ?
C17 C18 C19 C27 -177.0(6) . . . . ?
C18 C19 C20 C21 0(2) . . . . ?
C27 C19 C20 C21 -179.0(19) . . . . ?
C19 C20 C21 C22 -7(3) . . . . ?
C19 C20 C21 C23 -177.2(17) . . . . ?
C18 C17 C22 C21 -7.8(19) . . . . ?
C15 C17 C22 C21 173.5(17) . . . . ?
C20 C21 C22 C17 11(3) . . . . ?
C23 C21 C22 C17 -177.9(14) . . . . ?
C20 C21 C23 C26 -29(3) . . . . ?
C22 C21 C23 C26 161(2) . . . . ?
C20 C21 C23 C24 92(3) . . . . ?
C22 C21 C23 C24 -78(2) . . . . ?
C20 C21 C23 C25 -149(3) . . . . ?
C22 C21 C23 C25 41(2) . . . . ?
C18 C19 C27 C28 159.1(7) . . . . ?
C20 C19 C27 C28 -22.1(13) . . . . ?
C19 C27 C28 C29 -2(3) . . . . ?
C19 C27 C28 C30 -176.2(7) . . . . ?
C27 C28 C30 C31 11.0(11) . . . . ?
C29 C28 C30 C31 -164(3) . . . . ?
C27 C28 C30 C35 -169.2(11) . . . . ?
C29 C28 C30 C35 16(3) . . . . ?
C35 C30 C31 C32 -1.9(13) . . . . ?
C28 C30 C31 C32 177.8(6) . . . . ?
C30 C31 C32 C33 1.7(12) . . . . ?
C30 C31 C32 C40 -178.1(6) . . . . ?
C31 C32 C33 C34 -3(2) . . . . ?
C40 C32 C33 C34 176.5(14) . . . . ?
C32 C33 C34 C35 5(3) . . . . ?
C32 C33 C34 C36 -177.2(15) . . . . ?
C31 C30 C35 C34 4(2) . . . . ?
C28 C30 C35 C34 -176.1(15) . . . . ?
C33 C34 C35 C30 -5(3) . . . . ?
C36 C34 C35 C30 176.8(14) . . . . ?
C33 C34 C36 C38 -8(2) . . . . ?
C35 C34 C36 C38 170.1(15) . . . . ?
C33 C34 C36 C39 112(2) . . . . ?
C35 C34 C36 C39 -70.6(18) . . . . ?
C33 C34 C36 C37 -128.0(19) . . . . ?
C35 C34 C36 C37 50.0(19) . . . . ?
C31 C32 C40 C41 163.9(7) . . . . ?
C33 C32 C40 C41 -16.0(14) . . . . ?
C32 C40 C41 C42 0(2) . . . . ?
C32 C40 C41 C43 -176.7(7) . . . . ?
C40 C41 C43 C44 16.3(12) . . . . ?
C42 C41 C43 C44 -160.8(18) . . . . ?
C40 C41 C43 C48 -162.3(13) . . . . ?
C42 C41 C43 C48 21(2) . . . . ?
C48 C43 C44 C45 -0.2(14) . . . . ?
C41 C43 C44 C45 -178.8(6) . . . . ?
C43 C44 C45 C46 -0.1(13) . . . . ?
C43 C44 C45 C53 -179.6(6) . . . . ?
C44 C45 C46 C47 -5(2) . . . . ?
C53 C45 C46 C47 174.5(16) . . . . ?
C45 C46 C47 C48 10(3) . . . . ?
C45 C46 C47 C49 -175.1(15) . . . . ?
C44 C43 C48 C47 5(3) . . . . ?
C41 C43 C48 C47 -176.1(17) . . . . ?
C46 C47 C48 C43 -10(3) . . . . ?
C49 C47 C48 C43 174.9(17) . . . . ?
C46 C47 C49 C50 -171.4(19) . . . . ?
C48 C47 C49 C50 4(2) . . . . ?
C46 C47 C49 C51 -53(2) . . . . ?
C48 C47 C49 C51 122(2) . . . . ?
C46 C47 C49 C52 66(2) . . . . ?
C48 C47 C49 C52 -119(2) . . . . ?
C46 C45 C53 C54 -15.7(15) . . . . ?
C44 C45 C53 C54 163.7(8) . . . . ?
C45 C53 C54 C55 -4.3(15) . . . . ?
C45 C53 C54 C56 -178.1(7) . . . . ?
C53 C54 C56 C57 9.9(12) . . . . ?
C55 C54 C56 C57 -164.2(10) . . . . ?
C53 C54 C56 C61 -168.4(13) . . . . ?
C55 C54 C56 C61 17.5(17) . . . . ?
C61 C56 C57 C58 0.3(15) . . . . ?
C54 C56 C57 C58 -178.1(7) . . . . ?
C56 C57 C58 C59 1.0(13) . . . . ?
C56 C57 C58 C1 179.0(6) . . . . ?
C2 C1 C58 C57 167.6(7) . . . . ?
C2 C1 C58 C59 -14.5(15) . . . . ?
C57 C58 C59 C60 -3(3) . . . . ?
C1 C58 C59 C60 179(2) . . . . ?
C58 C59 C60 C61 4(4) . . . . ?
C58 C59 C60 C62 -179.0(19) . . . . ?
C57 C56 C61 C60 0(3) . . . . ?
C54 C56 C61 C60 179(2) . . . . ?
C59 C60 C61 C56 -2(4) . . . . ?
C62 C60 C61 C56 -180(2) . . . . ?
C59 C60 C62 C64 120(3) . . . . ?
C61 C60 C62 C64 -63(3) . . . . ?
C59 C60 C62 C65 2(3) . . . . ?
C61 C60 C62 C65 179(3) . . . . ?
C59 C60 C62 C63 -119(3) . . . . ?
C61 C60 C62 C63 59(3) . . . . ?
C4D C1D C2D C3D -16(2) . . . . ?
C4D C1D C2D C58D 178.7(12) . . . . ?
C1D C2D C3D N1D 172(5) . . . . ?
C58D C2D C3D N1D -21(6) . . . . ?
C1D C2D C58D C57D -14(2) . . . . ?
C3D C2D C58D C57D 179.4(12) . . . . ?
C1D C2D C58D C59D 165.7(18) . . . . ?
C3D C2D C58D C59D -1(2) . . . . ?
C59D C58D C57D C56D -1(2) . . . . ?
C2D C58D C57D C56D 179.0(11) . . . . ?
C58D C57D C56D C61D 1(2) . . . . ?
C58D C57D C56D C53D 179.6(11) . . . . ?
C57D C56D C61D C60D -2(5) . . . . ?
C53D C56D C61D C60D 180(4) . . . . ?
C56D C61D C60D C59D 3(7) . . . . ?
C56D C61D C60D C62D 176(3) . . . . ?
C57D C58D C59D C60D 2(4) . . . . ?
C2D C58D C59D C60D -178(3) . . . . ?
C61D C60D C59D C58D -3(7) . . . . ?
C62D C60D C59D C58D -176(3) . . . . ?
C61D C60D C62D C64D -77(5) . . . . ?
C59D C60D C62D C64D 96(4) . . . . ?
C61D C60D C62D C65D 163(5) . . . . ?
C59D C60D C62D C65D -24(5) . . . . ?
C61D C60D C62D C63D 45(5) . . . . ?
C59D C60D C62D C63D -142(4) . . . . ?
C57D C56D C53D C54D -171.1(13) . . . . ?
C61D C56D C53D C54D 7(3) . . . . ?
C56D C53D C54D C55D -4(3) . . . . ?
C56D C53D C54D C45D -178.6(12) . . . . ?
C53D C54D C55D N5D 108(10) . . . . ?
C45D C54D C55D N5D -77(11) . . . . ?
C53D C54D C45D C44D -7(2) . . . . ?
C55D C54D C45D C44D 178.0(18) . . . . ?
C53D C54D C45D C46D 170.7(19) . . . . ?
C55D C54D C45D C46D -4(3) . . . . ?
C46D C45D C44D C43D 4(2) . . . . ?
C54D C45D C44D C43D -178.4(12) . . . . ?
C45D C44D C43D C48D -1(2) . . . . ?
C45D C44D C43D C40D -179.9(10) . . . . ?
C44D C43D C48D C47D -8(4) . . . . ?
C40D C43D C48D C47D 171(3) . . . . ?
C43D C48D C47D C46D 13(5) . . . . ?
C43D C48D C47D C49D -175(3) . . . . ?
C44D C45D C46D C47D 2(3) . . . . ?
C54D C45D C46D C47D -176(2) . . . . ?
C48D C47D C46D C45D -10(5) . . . . ?
C49D C47D C46D C45D 177(2) . . . . ?
C48D C47D C49D C51D -12(4) . . . . ?
C46D C47D C49D C51D 160(3) . . . . ?
C48D C47D C49D C52D -129(4) . . . . ?
C46D C47D C49D C52D 43(3) . . . . ?
C48D C47D C49D C50D 111(4) . . . . ?
C46D C47D C49D C50D -77(3) . . . . ?
C44D C43D C40D C41D -169.3(12) . . . . ?
C48D C43D C40D C41D 12(3) . . . . ?
C43D C40D C41D C42D -3(4) . . . . ?
C43D C40D C41D C32D 179.4(11) . . . . ?
C40D C41D C42D N4D 111(15) . . . . ?
C32D C41D C42D N4D -71(17) . . . . ?
C40D C41D C32D C33D 174.1(17) . . . . ?
C42D C41D C32D C33D -3(4) . . . . ?
C40D C41D C32D C31D -5.4(19) . . . . ?
C42D C41D C32D C31D 177(3) . . . . ?
C33D C32D C31D C30D 2(2) . . . . ?
C41D C32D C31D C30D -179.0(11) . . . . ?
C32D C31D C30D C35D 1(2) . . . . ?
C32D C31D C30D C27D 179.4(10) . . . . ?
C31D C30D C35D C34D -6(4) . . . . ?
C27D C30D C35D C34D 176(2) . . . . ?
C30D C35D C34D C33D 8(5) . . . . ?
C30D C35D C34D C36D -178(2) . . . . ?
C31D C32D C33D C34D 1(3) . . . . ?
C41D C32D C33D C34D -178(2) . . . . ?
C35D C34D C33D C32D -6(4) . . . . ?
C36D C34D C33D C32D 180(2) . . . . ?
C35D C34D C36D C39D -114(3) . . . . ?
C33D C34D C36D C39D 59(3) . . . . ?
C35D C34D C36D C37D 9(4) . . . . ?
C33D C34D C36D C37D -178(2) . . . . ?
C35D C34D C36D C38D 131(3) . . . . ?
C33D C34D C36D C38D -56(3) . . . . ?
C31D C30D C27D C28D -162.6(12) . . . . ?
C35D C30D C27D C28D 16(2) . . . . ?
C30D C27D C28D C29D -5(5) . . . . ?
C30D C27D C28D C19D 176.4(11) . . . . ?
C27D C28D C29D N3D 106(19) . . . . ?
C19D C28D C29D N3D -76(22) . . . . ?
C27D C28D C19D C18D -13(2) . . . . ?
C29D C28D C19D C18D 169(5) . . . . ?
C27D C28D C19D C20D 168.0(16) . . . . ?
C29D C28D C19D C20D -11(5) . . . . ?
C20D C19D C18D C17D 1(2) . . . . ?
C28D C19D C18D C17D -178.6(12) . . . . ?
C19D C18D C17D C22D -5(2) . . . . ?
C19D C18D C17D C14D 177.5(11) . . . . ?
C18D C17D C22D C21D 11(3) . . . . ?
C14D C17D C22D C21D -172(3) . . . . ?
C17D C22D C21D C20D -12(6) . . . . ?
C17D C22D C21D C23D 175(3) . . . . ?
C18D C19D C20D C21D -2(4) . . . . ?
C28D C19D C20D C21D 177(3) . . . . ?
C22D C21D C20D C19D 7(6) . . . . ?
C23D C21D C20D C19D -179(2) . . . . ?
C22D C21D C23D C26D 152(4) . . . . ?
C20D C21D C23D C26D -21(4) . . . . ?
C22D C21D C23D C25D 32(5) . . . . ?
C20D C21D C23D C25D -140(4) . . . . ?
C22D C21D C23D C24D -88(4) . . . . ?
C20D C21D C23D C24D 99(4) . . . . ?
C18D C17D C14D C15D -157.5(12) . . . . ?
C22D C17D C14D C15D 25(2) . . . . ?
C17D C14D C15D C16D 5(6) . . . . ?
C17D C14D C15D C6D 179.2(11) . . . . ?
C14D C15D C6D C5D -19.5(19) . . . . ?
C16D C15D C6D C5D 155(6) . . . . ?
C14D C15D C6D C7D 161.5(16) . . . . ?
C16D C15D C6D C7D -24(6) . . . . ?
C7D C6D C5D C4D 0(2) . . . . ?
C15D C6D C5D C4D -179.2(11) . . . . ?
C6D C5D C4D C9D -5(2) . . . . ?
C6D C5D C4D C1D 178.2(11) . . . . ?
C2D C1D C4D C5D -161.6(13) . . . . ?
C2D C1D C4D C9D 21(2) . . . . ?
C5D C4D C9D C8D 7(3) . . . . ?
C1D C4D C9D C8D -176(2) . . . . ?
C4D C9D C8D C7D -4(5) . . . . ?
C4D C9D C8D C10D 169(2) . . . . ?
C5D C6D C7D C8D 3(3) . . . . ?
C15D C6D C7D C8D -178(3) . . . . ?
C9D C8D C7D C6D -1(5) . . . . ?
C10D C8D C7D C6D -175(2) . . . . ?
C9D C8D C10D C13D 131(3) . . . . ?
C7D C8D C10D C13D -56(3) . . . . ?
C9D C8D C10D C11D 9(4) . . . . ?
C7D C8D C10D C11D -178(3) . . . . ?
C9D C8D C10D C12D -110(4) . . . . ?
C7D C8D C10D C12D 63(3) . . . . ?
C74 N6 C66 C67 -176.2(3) . . . . ?
C70 N6 C66 C67 -55.8(4) . . . . ?
C78 N6 C66 C67 63.5(5) . . . . ?
C78D N6 C66 C67 51.8(8) . . . . ?
N6 C66 C67 C68 176.1(3) . . . . ?
C66 C67 C68 C69 174.3(4) . . . . ?
C66 N6 C70 C71 -63.9(5) . . . . ?
C74 N6 C70 C71 55.5(5) . . . . ?
C78 N6 C70 C71 170.8(4) . . . . ?
C78D N6 C70 C71 -165.8(9) . . . . ?
N6 C70 C71 C72 176.4(4) . . . . ?
C70 C71 C72 C73 172.4(4) . . . . ?
C66 N6 C74 C75 175.5(4) . . . . ?
C70 N6 C74 C75 54.4(5) . . . . ?
C78 N6 C74 C75 -59.5(5) . . . . ?
C78D N6 C74 C75 -72.4(10) . . . . ?
N6 C74 C75 C76 176.1(4) . . . . ?
C74 C75 C76 C77 -77.1(7) . . . . ?
C66 N6 C78 C79 69.8(6) . . . . ?
C74 N6 C78 C79 -50.9(6) . . . . ?
C70 N6 C78 C79 -167.8(5) . . . . ?
N6 C78 C79 C80 -176.1(6) . . . . ?
C78 C79 C80 C81 -171.5(7) . . . . ?
C66 N6 C78D C79D 66.3(16) . . . . ?
C74 N6 C78D C79D -52(2) . . . . ?
C70 N6 C78D C79D 179.5(14) . . . . ?
N6 C78D C79D C80D 179.5(16) . . . . ?
C78D C79D C80D C81D -59(3) . . . . ?
O2 P1 C83 C84 90.4(4) . . . . ?
O1 P1 C83 C84 -33.7(4) . . . . ?
O3 P1 C83 C84 -150.2(3) . . . . ?
P1 C83 C84 C85 -173.1(13) . . . . ?
P1 C83 C84 C85D -177(4) . . . . ?
C83 C84 C85 C97 170.1(14) . . . . ?
C83 C84 C85 C86 -13(3) . . . . ?
C97 C85 C86 C87 -4(3) . . . . ?
C84 C85 C86 C87 179.2(15) . . . . ?
C85 C86 C87 C95 0(2) . . . . ?
C85 C86 C87 C88 -178.0(15) . . . . ?
C86 C87 C88 C89 179.2(11) . . . . ?
C95 C87 C88 C89 0.5(8) . . . . ?
C86 C87 C88 C99 59.8(13) . . . . ?
C95 C87 C88 C99 -118.8(8) . . . . ?
C86 C87 C88 C98 -62.6(13) . . . . ?
C95 C87 C88 C98 118.8(8) . . . . ?
C87 C88 C89 C90 179.2(5) . . . . ?
C99 C88 C89 C90 -61.6(7) . . . . ?
C98 C88 C89 C90 61.4(7) . . . . ?
C87 C88 C89 C94 0.0(5) . . . . ?
C99 C88 C89 C94 119.2(5) . . . . ?
C98 C88 C89 C94 -117.8(6) . . . . ?
C94 C89 C90 C91 0.0 . . . . ?
C88 C89 C90 C91 -179.1(5) . . . . ?
C89 C90 C91 C92 0.0 . . . . ?
C90 C91 C92 C93 0.0 . . . . ?
C91 C92 C93 C94 0.0 . . . . ?
C92 C93 C94 C89 0.0 . . . . ?
C92 C93 C94 C95 179.7(7) . . . . ?
C90 C89 C94 C93 0.0 . . . . ?
C88 C89 C94 C93 179.3(5) . . . . ?
C90 C89 C94 C95 -179.8(6) . . . . ?
C88 C89 C94 C95 -0.5(6) . . . . ?
C86 C87 C95 C96 2.7(15) . . . . ?
C88 C87 C95 C96 -178.6(8) . . . . ?
C86 C87 C95 C94 -179.7(10) . . . . ?
C88 C87 C95 C94 -0.9(9) . . . . ?
C93 C94 C95 C96 -1.6(15) . . . . ?
C89 C94 C95 C96 178.1(10) . . . . ?
C93 C94 C95 C87 -178.9(5) . . . . ?
C89 C94 C95 C87 0.9(8) . . . . ?
C87 C95 C96 C97 -2.5(16) . . . . ?
C94 C95 C96 C97 -179.5(12) . . . . ?
C95 C96 C97 C85 -1(2) . . . . ?
C86 C85 C97 C96 4(3) . . . . ?
C84 C85 C97 C96 -179.0(16) . . . . ?
C83 C84 C85D C97D 161(5) . . . . ?
C83 C84 C85D C86D -7(9) . . . . ?
C97D C85D C86D C87D 4(10) . . . . ?
C84 C85D C86D C87D 172(5) . . . . ?
C85D C86D C87D C95D 2(7) . . . . ?
C85D C86D C87D C88D 173(5) . . . . ?
C86D C87D C88D C99D 62(4) . . . . ?
C95D C87D C88D C99D -127(3) . . . . ?
C86D C87D C88D C89D -178(4) . . . . ?
C95D C87D C88D C89D -7(3) . . . . ?
C86D C87D C88D C98D -58(4) . . . . ?
C95D C87D C88D C98D 113(3) . . . . ?
C87D C88D C89D C90D -177.9(16) . . . . ?
C99D C88D C89D C90D -62(2) . . . . ?
C98D C88D C89D C90D 63(2) . . . . ?
C87D C88D C89D C94D 5.2(18) . . . . ?
C99D C88D C89D C94D 120.7(17) . . . . ?
C98D C88D C89D C94D -113.5(19) . . . . ?
C94D C89D C90D C91D 0.0 . . . . ?
C88D C89D C90D C91D -176.7(19) . . . . ?
C89D C90D C91D C92D 0.0 . . . . ?
C90D C91D C92D C93D 0.0 . . . . ?
C91D C92D C93D C94D 0.0 . . . . ?
C92D C93D C94D C89D 0.0 . . . . ?
C92D C93D C94D C95D 179(3) . . . . ?
C90D C89D C94D C93D 0.0 . . . . ?
C88D C89D C94D C93D 177.2(16) . . . . ?
C90D C89D C94D C95D -179(2) . . . . ?
C88D C89D C94D C95D -2(2) . . . . ?
C86D C87D C95D C96D -8(6) . . . . ?
C88D C87D C95D C96D 180(3) . . . . ?
C86D C87D C95D C94D 178(4) . . . . ?
C88D C87D C95D C94D 6(3) . . . . ?
C93D C94D C95D C96D 5(5) . . . . ?
C89D C94D C95D C96D -175(4) . . . . ?
C93D C94D C95D C87D 178.6(19) . . . . ?
C89D C94D C95D C87D -2(3) . . . . ?
C87D C95D C96D C97D 6(6) . . . . ?
C94D C95D C96D C97D 178(4) . . . . ?
C86D C85D C97D C96D -6(11) . . . . ?
C84 C85D C97D C96D -175(5) . . . . ?
C95D C96D C97D C85D 1(8) . . . . ?
